data_4508504
loop_
_publ_author_name
'Hu, Fei-Long'
'Wu, Wei'
'Liang, Peng'
'Gu, Yun-Qiong'
'Zhu, Li-Gang'
'Wei, Han'
'Lang, Jian-Ping'

_publ_section_title
;
 Construction of Entangled Coordination Polymers Based on M2+Ions,
 4,4&#x2032;-{[1,2-Phenylenebis(methylene)]bis(oxy)}dibenzoate and
 Different N-Donor Ligands
;
_journal_issue 11
_journal_name_full 'Crystal Growth &amp; Design'
_journal_page_first 5050
_journal_paper_doi 10.1021/cg401212s
_journal_volume 13
_journal_year 2013
_chemical_formula_sum 'C117 H93 Co4 N5 O25'
_chemical_formula_weight 2204.68
_chemical_name_systematic
; 
 ? 
;
_space_group_IT_number 2
_symmetry_cell_setting triclinic
_symmetry_space_group_name_Hall '-P 1'
_symmetry_space_group_name_H-M 'P -1'
_atom_sites_solution_hydrogens geom
_atom_sites_solution_primary direct
_atom_sites_solution_secondary difmap
_audit_creation_method SHELXL-97
_cell_angle_alpha 84.825(6)
_cell_angle_beta 72.130(6)
_cell_angle_gamma 83.602(7)
_cell_formula_units_Z 2
_cell_length_a 15.436(8)
_cell_length_b 17.511(9)
_cell_length_c 20.779(11)
_cell_measurement_reflns_used 7346
_cell_measurement_temperature 296(2)
_cell_measurement_theta_max 26.06
_cell_measurement_theta_min 2.30
_cell_volume 5303(5)
_computing_cell_refinement 'Bruker SMART'
_computing_data_collection 'Bruker SMART'
_computing_data_reduction 'Bruker SHELXTL'
_computing_molecular_graphics 'Bruker SHELXTL'
_computing_publication_material 'Bruker SHELXTL'
_computing_structure_refinement 'SHELXL-97 (Sheldrick, 1997)'
_computing_structure_solution 'SHELXS-97 (Sheldrick, 1990)'
_diffrn_ambient_temperature 296(2)
_diffrn_measured_fraction_theta_full 0.986
_diffrn_measured_fraction_theta_max 0.986
_diffrn_measurement_device_type 'CCD area detector'
_diffrn_measurement_method 'phi and omega scans'
_diffrn_radiation_monochromator graphite
_diffrn_radiation_source 'fine-focus sealed tube'
_diffrn_radiation_type MoK\a
_diffrn_radiation_wavelength 0.71073
_diffrn_reflns_av_R_equivalents 0.0263
_diffrn_reflns_av_sigmaI/netI 0.0538
_diffrn_reflns_limit_h_max 18
_diffrn_reflns_limit_h_min -18
_diffrn_reflns_limit_k_max 20
_diffrn_reflns_limit_k_min -20
_diffrn_reflns_limit_l_max 21
_diffrn_reflns_limit_l_min -24
_diffrn_reflns_number 30220
_diffrn_reflns_theta_full 25.01
_diffrn_reflns_theta_max 25.01
_diffrn_reflns_theta_min 1.61
_exptl_absorpt_coefficient_mu 0.692
_exptl_absorpt_correction_T_max 0.8740
_exptl_absorpt_correction_T_min 0.8683
_exptl_absorpt_correction_type multi-scan
_exptl_absorpt_process_details sadabs
_exptl_crystal_colour pink
_exptl_crystal_density_diffrn 1.381
_exptl_crystal_density_method 'not measured'
_exptl_crystal_description block
_exptl_crystal_F_000 2276
_exptl_crystal_size_max 0.21
_exptl_crystal_size_mid 0.20
_exptl_crystal_size_min 0.20
_refine_diff_density_max 1.107
_refine_diff_density_min -0.889
_refine_diff_density_rms 0.067
_refine_ls_extinction_method none
_refine_ls_goodness_of_fit_ref 1.016
_refine_ls_hydrogen_treatment constr
_refine_ls_matrix_type full
_refine_ls_number_parameters 1370
_refine_ls_number_reflns 18435
_refine_ls_number_restraints 3283
_refine_ls_restrained_S_all 1.204
_refine_ls_R_factor_all 0.0938
_refine_ls_R_factor_gt 0.0553
_refine_ls_shift/su_max 0.000
_refine_ls_shift/su_mean 0.000
_refine_ls_structure_factor_coef Fsqd
_refine_ls_weighting_details 'calc w=1/[\s^2^(Fo^2^)+(0.0703P)^2^+6.6269P] where P=(Fo^2^+2Fc^2^)/3'
_refine_ls_weighting_scheme calc
_refine_ls_wR_factor_gt 0.1352
_refine_ls_wR_factor_ref 0.1613
_reflns_number_gt 12010
_reflns_number_total 18435
_reflns_threshold_expression >2sigma(I)
_cod_data_source_file cg401212s_si_002.cif
_cod_data_source_block 6
_cod_depositor_comments
;
The following automatic conversions were performed:

'_symmetry_cell_setting' value 'Triclinic' changed to 'triclinic'
according to /home/saulius/struct/CIF-dictionaries/cif_core.dic
dictionary named 'cif_core.dic' version 2.4.2 from 2011-04-26.

Automatic conversion script
Id: cif_fix_values 1891 2012-01-12 08:04:46Z andrius 
;
_cod_original_sg_symbol_H-M p-1
_cod_database_code 4508504

loop_
_symmetry_equiv_pos_as_xyz
'x, y, z'
'-x, -y, -z'

loop_
_atom_site_label
_atom_site_type_symbol
_atom_site_fract_x
_atom_site_fract_y
_atom_site_fract_z
_atom_site_U_iso_or_equiv
_atom_site_adp_type
_atom_site_occupancy
_atom_site_symmetry_multiplicity
_atom_site_calc_flag
_atom_site_refinement_flags
_atom_site_disorder_assembly
_atom_site_disorder_group
Co1 Co -0.33364(4) 0.85155(4) 0.37190(3) 0.03607(18) Uani 1 1 d . . .
Co2 Co -0.13770(4) 0.88520(4) 0.23415(3) 0.03651(18) Uani 1 1 d . . .
Co3 Co 0.69042(4) 0.86867(3) -0.12413(3) 0.03480(17) Uani 1 1 d . . .
Co4 Co 0.89045(4) 0.89769(4) -0.25551(3) 0.03675(18) Uani 1 1 d . . .
N1 N 0.9779(3) 0.9282(2) -0.3489(2) 0.0407(10) Uani 1 1 d . . .
N2 N 0.5531(3) 0.9169(2) -0.1209(2) 0.0399(10) Uani 1 1 d . . .
N3 N -0.0400(3) 0.9141(2) 0.1452(2) 0.0378(9) Uani 1 1 d . . .
N4 N -0.4647(3) 0.9105(2) 0.3728(2) 0.0400(10) Uani 1 1 d . . .
O1 O -0.1866(2) 0.8066(2) 0.19721(18) 0.0501(9) Uani 1 1 d U . .
O2 O -0.3196(2) 0.8239(2) 0.27654(18) 0.0498(8) Uani 1 1 d U . .
O3 O -0.3645(4) 0.5060(3) 0.1721(3) 0.0997(13) Uani 1 1 d U . .
O4 O -0.3790(3) 0.8421(2) 0.48088(18) 0.0531(9) Uani 1 1 d U . .
O5 O -0.3901(3) 0.7474(2) 0.42261(18) 0.0517(9) Uani 1 1 d U . .
O6 O -0.6343(3) 0.6263(3) 0.7103(2) 0.0771(12) Uani 1 1 d U . .
O7 O -0.2014(3) 0.8002(2) 0.3677(2) 0.0613(9) Uani 1 1 d U . .
O8 O -0.0727(3) 0.8408(2) 0.29794(19) 0.0552(9) Uani 1 1 d U . .
O9 O 0.0695(3) 0.6345(3) 0.5191(2) 0.0681(11) Uani 1 1 d U . .
O10 O -0.2880(2) 0.9586(2) 0.36374(19) 0.0514(9) Uani 1 1 d U . .
O11 O -0.1885(2) 0.98786(19) 0.26281(18) 0.0478(8) Uani 1 1 d U . .
O12 O -0.2430(3) 1.3018(2) 0.4088(2) 0.0594(10) Uani 1 1 d U . .
O13 O 0.6475(2) 0.85606(19) -0.01299(18) 0.0471(8) Uani 1 1 d U . .
O14 O 0.6497(2) 0.76176(19) -0.07661(18) 0.0487(9) Uani 1 1 d U . .
O15 O 0.3946(3) 0.6155(2) 0.19131(19) 0.0605(10) Uani 1 1 d U . .
O16 O 0.7221(2) 0.98048(18) -0.13120(18) 0.0467(8) Uani 1 1 d U . .
O17 O 0.8299(2) 0.99812(19) -0.23052(18) 0.0482(8) Uani 1 1 d U . .
O18 O 0.8105(3) 1.3272(2) -0.1258(2) 0.0684(10) Uani 1 1 d U . .
O19 O 0.7054(2) 0.83232(19) -0.21841(17) 0.0450(8) Uani 1 1 d U . .
O20 O 0.8478(3) 0.8095(2) -0.28387(18) 0.0522(9) Uani 1 1 d U . .
O21 O 0.7017(3) 0.5048(2) -0.3319(2) 0.0573(9) Uani 1 1 d U . .
O22 O 1.1042(4) 0.6201(3) 0.0056(2) 0.0800(12) Uani 1 1 d U . .
O23 O 0.9641(3) 0.8568(2) -0.19660(19) 0.0525(9) Uani 1 1 d U . .
O24 O 0.8302(2) 0.8284(2) -0.12597(19) 0.0538(9) Uani 1 1 d U . .
C1 C 1.0052(4) 0.8769(3) -0.3975(3) 0.0505(13) Uani 1 1 d U . .
H1 H 0.9805 0.8296 -0.3887 0.061 Uiso 1 1 calc R . .
C2 C 1.0674(4) 0.8915(3) -0.4589(3) 0.0525(13) Uani 1 1 d U . .
H2 H 1.0835 0.8544 -0.4908 0.063 Uiso 1 1 calc R . .
C3 C 1.1068(3) 0.9607(3) -0.4744(3) 0.0461(12) Uani 1 1 d U . .
C4 C 1.0785(4) 1.0137(3) -0.4246(3) 0.0514(13) Uani 1 1 d U . .
H4 H 1.1023 1.0614 -0.4324 0.062 Uiso 1 1 calc R . .
C5 C 1.0149(4) 0.9956(3) -0.3636(3) 0.0479(12) Uani 1 1 d U . .
H5 H 0.9969 1.0321 -0.3311 0.057 Uiso 1 1 calc R . .
C6 C 1.1784(4) 0.9737(3) -0.5419(3) 0.0586(14) Uani 1 1 d U . .
H6A H 1.1528 0.9645 -0.5774 0.070 Uiso 1 1 calc R . .
H6B H 1.2297 0.9355 -0.5444 0.070 Uiso 1 1 calc R . .
C7 C 0.7672(4) 0.7907(3) -0.2580(3) 0.0413(11) Uani 1 1 d U . .
C8 C 0.7464(4) 0.7172(3) -0.2782(3) 0.0431(11) Uani 1 1 d U . .
C9 C 0.6575(4) 0.6965(3) -0.2613(3) 0.0511(12) Uani 1 1 d U . .
H9 H 0.6095 0.7298 -0.2375 0.061 Uiso 1 1 calc R . .
C10 C 0.6392(4) 0.6266(3) -0.2793(3) 0.0542(13) Uani 1 1 d U . .
H10 H 0.5791 0.6143 -0.2690 0.065 Uiso 1 1 calc R . .
C11 C 0.7102(4) 0.5759(3) -0.3124(3) 0.0492(12) Uani 1 1 d U . .
C12 C 0.8003(4) 0.5948(3) -0.3288(3) 0.0552(13) Uani 1 1 d U . .
H12 H 0.8485 0.5605 -0.3508 0.066 Uiso 1 1 calc R . .
C13 C 0.8171(4) 0.6651(3) -0.3117(3) 0.0526(12) Uani 1 1 d U . .
H13 H 0.8771 0.6778 -0.3229 0.063 Uiso 1 1 calc R . .
C14 C 0.6114(4) 0.4827(3) -0.3197(3) 0.0496(12) Uani 1 1 d U . .
H14A H 0.5785 0.5174 -0.3451 0.060 Uiso 1 1 calc R . .
H14B H 0.5778 0.4840 -0.2719 0.060 Uiso 1 1 calc R . .
C15 C 0.6220(4) 0.4015(3) -0.3428(3) 0.0449(11) Uani 1 1 d U . .
C16 C 0.6535(4) 0.3385(3) -0.3072(3) 0.0452(12) Uani 1 1 d U . .
C17 C 0.6656(4) 0.2659(3) -0.3323(3) 0.0584(14) Uani 1 1 d U . .
H17 H 0.6884 0.2241 -0.3095 0.070 Uiso 1 1 calc R . .
C18 C 0.6443(4) 0.2548(4) -0.3905(3) 0.0647(15) Uani 1 1 d U . .
H18 H 0.6529 0.2059 -0.4066 0.078 Uiso 1 1 calc R . .
C19 C 0.6111(5) 0.3151(4) -0.4239(3) 0.0662(15) Uani 1 1 d U . .
H19 H 0.5956 0.3073 -0.4626 0.079 Uiso 1 1 calc R . .
C20 C 0.5999(4) 0.3886(4) -0.4009(3) 0.0582(13) Uani 1 1 d U . .
H20 H 0.5775 0.4298 -0.4245 0.070 Uiso 1 1 calc R . .
C21 C 0.9144(4) 0.8230(3) -0.1426(3) 0.0429(11) Uani 1 1 d U . .
C22 C 0.9637(3) 0.7744(3) -0.0997(3) 0.0407(11) Uani 1 1 d U . .
C23 C 0.9178(4) 0.7408(3) -0.0376(3) 0.0496(12) Uani 1 1 d U . .
H23 H 0.8550 0.7522 -0.0201 0.060 Uiso 1 1 calc R . .
C24 C 0.9633(4) 0.6905(3) -0.0009(3) 0.0527(12) Uani 1 1 d U . .
H24 H 0.9310 0.6694 0.0412 0.063 Uiso 1 1 calc R . .
C25 C 1.0549(4) 0.6718(3) -0.0261(3) 0.0529(12) Uani 1 1 d U . .
C26 C 1.1029(4) 0.7085(4) -0.0867(3) 0.0671(15) Uani 1 1 d U . .
H26 H 1.1661 0.6991 -0.1029 0.080 Uiso 1 1 calc R . .
C27 C 1.0576(4) 0.7588(4) -0.1230(3) 0.0606(14) Uani 1 1 d U . .
H27 H 1.0906 0.7825 -0.1637 0.073 Uiso 1 1 calc R . .
C28 C 1.0715(7) 0.5807(5) 0.0625(5) 0.0637(17) Uani 0.661(9) 1 d PU . 1
C28' C 1.1657(14) 0.5761(11) -0.0162(10) 0.0637(17) Uani 0.339(9) 1 d PU . 2
C29 C 0.3223(4) 0.6515(3) 0.2430(3) 0.0571(14) Uani 1 1 d U . .
H29A H 0.2703 0.6210 0.2545 0.069 Uiso 1 1 calc R . .
H29B H 0.3039 0.7017 0.2252 0.069 Uiso 1 1 calc R . .
C30 C 0.4565(4) 0.6604(3) 0.1453(3) 0.0474(12) Uani 1 1 d U . .
C31 C 0.4678(4) 0.7358(3) 0.1535(3) 0.0524(12) Uani 1 1 d U . .
H31 H 0.4357 0.7592 0.1935 0.063 Uiso 1 1 calc R . .
C32 C 0.5280(4) 0.7762(3) 0.1008(3) 0.0493(12) Uani 1 1 d U . .
H32 H 0.5365 0.8268 0.1059 0.059 Uiso 1 1 calc R . .
C33 C 0.5752(3) 0.7422(3) 0.0413(3) 0.0419(11) Uani 1 1 d U . .
C34 C 0.5659(4) 0.6652(3) 0.0357(3) 0.0497(12) Uani 1 1 d U . .
H34 H 0.5998 0.6408 -0.0033 0.060 Uiso 1 1 calc R . .
C35 C 0.5066(4) 0.6245(3) 0.0878(3) 0.0513(12) Uani 1 1 d U . .
H35 H 0.5006 0.5731 0.0837 0.062 Uiso 1 1 calc R . .
C36 C 0.6292(3) 0.7886(3) -0.0189(3) 0.0427(11) Uani 1 1 d U . .
C37 C 0.7763(3) 1.0208(3) -0.1741(3) 0.0391(10) Uani 1 1 d U . .
C38 C 0.7806(3) 1.1022(3) -0.1601(3) 0.0375(10) Uani 1 1 d U . .
C39 C 0.7179(4) 1.1386(3) -0.1060(3) 0.0463(11) Uani 1 1 d U . .
H39 H 0.6696 1.1122 -0.0784 0.056 Uiso 1 1 calc R . .
C40 C 0.7252(4) 1.2129(3) -0.0920(3) 0.0518(12) Uani 1 1 d U . .
H40 H 0.6825 1.2358 -0.0552 0.062 Uiso 1 1 calc R . .
C41 C 0.7963(4) 1.2529(3) -0.1327(3) 0.0496(12) Uani 1 1 d U . .
C42 C 0.8599(4) 1.2179(3) -0.1871(3) 0.0526(12) Uani 1 1 d U . .
H42 H 0.9081 1.2445 -0.2143 0.063 Uiso 1 1 calc R . .
C43 C 0.8522(4) 1.1444(3) -0.2009(3) 0.0466(11) Uani 1 1 d U . .
H43 H 0.8950 1.1220 -0.2379 0.056 Uiso 1 1 calc R . .
C44 C 0.7448(5) 1.3689(3) -0.0743(3) 0.0669(14) Uani 1 1 d U . .
H44A H 0.7468 1.3474 -0.0300 0.080 Uiso 1 1 calc R . .
H44B H 0.6839 1.3658 -0.0774 0.080 Uiso 1 1 calc R . .
C45 C 0.7674(5) 1.4522(3) -0.0838(3) 0.0636(13) Uani 1 1 d U . .
C46 C 0.7170(5) 1.5063(3) -0.1126(3) 0.0640(14) Uani 1 1 d U . .
H46 H 0.6693 1.4911 -0.1257 0.077 Uiso 1 1 calc R . .
C47 C 0.7348(5) 1.5817(3) -0.1225(3) 0.0697(15) Uani 1 1 d U . .
H47 H 0.6992 1.6170 -0.1420 0.084 Uiso 1 1 calc R . .
C48 C 0.8034(5) 1.6057(3) -0.1043(4) 0.0778(17) Uani 1 1 d U . .
H48 H 0.8136 1.6576 -0.1097 0.093 Uiso 1 1 calc R . .
C49 C 0.8570(6) 1.5541(4) -0.0784(4) 0.0946(18) Uani 1 1 d U . .
H49 H 0.9045 1.5708 -0.0660 0.114 Uiso 1 1 calc R . .
C50 C 0.8429(6) 1.4756(4) -0.0696(4) 0.0892(17) Uani 1 1 d U . .
C51 C 0.5250(4) 0.9315(3) -0.1755(3) 0.0573(14) Uani 1 1 d U . .
H51 H 0.5635 0.9146 -0.2166 0.069 Uiso 1 1 calc R . .
C52 C 0.4418(4) 0.9706(4) -0.1746(3) 0.0604(14) Uani 1 1 d U . .
H52 H 0.4255 0.9783 -0.2144 0.073 Uiso 1 1 calc R . .
C53 C 0.3828(3) 0.9981(3) -0.1156(3) 0.0476(12) Uani 1 1 d U . .
C54 C 0.4109(4) 0.9819(3) -0.0588(3) 0.0502(12) Uani 1 1 d U . .
H54 H 0.3734 0.9981 -0.0172 0.060 Uiso 1 1 calc R . .
C55 C 0.4938(4) 0.9418(3) -0.0631(3) 0.0491(12) Uani 1 1 d U . .
H55 H 0.5099 0.9311 -0.0234 0.059 Uiso 1 1 calc R . .
C56 C 0.2943(4) 1.0464(3) -0.1149(3) 0.0575(14) Uani 1 1 d U . .
H56A H 0.2750 1.0327 -0.1522 0.069 Uiso 1 1 calc R . .
H56B H 0.3068 1.1001 -0.1230 0.069 Uiso 1 1 calc R . .
C57 C 0.2151(3) 1.0385(3) -0.0499(3) 0.0499(12) Uani 1 1 d U . .
H57A H 0.2347 1.0498 -0.0119 0.060 Uiso 1 1 calc R . .
H57B H 0.1651 1.0761 -0.0526 0.060 Uiso 1 1 calc R . .
C58 C 0.1809(4) 0.9586(3) -0.0369(3) 0.0495(12) Uani 1 1 d U . .
H58A H 0.1624 0.9478 -0.0755 0.059 Uiso 1 1 calc R . .
H58B H 0.2318 0.9215 -0.0351 0.059 Uiso 1 1 calc R . .
C59 C 0.1022(3) 0.9450(3) 0.0266(3) 0.0403(11) Uani 1 1 d U . .
C60 C 0.0631(4) 0.8758(3) 0.0394(3) 0.0470(12) Uani 1 1 d U . .
H60 H 0.0842 0.8381 0.0082 0.056 Uiso 1 1 calc R . .
C61 C -0.0062(4) 0.8623(3) 0.0974(3) 0.0467(12) Uani 1 1 d U . .
H61 H -0.0311 0.8152 0.1043 0.056 Uiso 1 1 calc R . .
C62 C -0.0030(3) 0.9816(3) 0.1325(3) 0.0438(12) Uani 1 1 d U . .
H62 H -0.0256 1.0188 0.1642 0.053 Uiso 1 1 calc R . .
C63 C 0.0665(4) 0.9988(3) 0.0753(3) 0.0466(12) Uani 1 1 d U . .
H63 H 0.0898 1.0466 0.0690 0.056 Uiso 1 1 calc R . .
C64 C -0.2388(3) 1.0041(3) 0.3220(3) 0.0411(11) Uani 1 1 d U . .
C65 C -0.2388(3) 1.0834(3) 0.3430(2) 0.0386(10) Uani 1 1 d U . .
C66 C -0.2996(4) 1.1086(3) 0.4040(3) 0.0471(12) Uani 1 1 d U . .
H66 H -0.3413 1.0757 0.4312 0.057 Uiso 1 1 calc R . .
C67 C -0.2991(4) 1.1806(3) 0.4246(3) 0.0513(12) Uani 1 1 d U . .
H67 H -0.3403 1.1963 0.4652 0.062 Uiso 1 1 calc R . .
C68 C -0.2362(4) 1.2306(3) 0.3844(3) 0.0470(12) Uani 1 1 d U . .
C69 C -0.1740(4) 1.2059(3) 0.3247(3) 0.0463(12) Uani 1 1 d U . .
H69 H -0.1309 1.2380 0.2984 0.056 Uiso 1 1 calc R . .
C70 C -0.1762(4) 1.1333(3) 0.3043(3) 0.0436(11) Uani 1 1 d U . .
H70 H -0.1349 1.1176 0.2637 0.052 Uiso 1 1 calc R . .
C71 C -0.1817(4) 1.3563(3) 0.3693(3) 0.0571(13) Uani 1 1 d U . .
H71A H -0.1847 1.3612 0.3232 0.069 Uiso 1 1 calc R . .
H71B H -0.1194 1.3385 0.3682 0.069 Uiso 1 1 calc R . .
C72 C -0.2081(4) 1.4331(3) 0.4003(3) 0.0525(12) Uani 1 1 d U . .
C73 C -0.1971(4) 1.4459(3) 0.4623(3) 0.0555(13) Uani 1 1 d U . .
C74 C -0.2220(5) 1.5197(4) 0.4875(4) 0.0707(16) Uani 1 1 d U . .
H74 H -0.2152 1.5286 0.5291 0.085 Uiso 1 1 calc R . .
C75 C -0.2563(5) 1.5790(4) 0.4515(4) 0.0770(17) Uani 1 1 d U . .
H75 H -0.2711 1.6280 0.4680 0.092 Uiso 1 1 calc R . .
C76 C -0.2685(5) 1.5653(4) 0.3915(4) 0.0738(16) Uani 1 1 d U . .
H76 H -0.2924 1.6048 0.3673 0.089 Uiso 1 1 calc R . .
C77 C -0.2454(5) 1.4930(3) 0.3667(3) 0.0655(14) Uani 1 1 d U . .
H77 H -0.2552 1.4844 0.3261 0.079 Uiso 1 1 calc R . .
C78 C -0.1182(4) 0.8055(3) 0.3519(3) 0.0476(11) Uani 1 1 d U . .
C79 C -0.0670(3) 0.7663(3) 0.3975(3) 0.0455(11) Uani 1 1 d U . .
C80 C -0.1125(4) 0.7326(4) 0.4594(3) 0.0618(14) Uani 1 1 d U . .
H80 H -0.1761 0.7380 0.4742 0.074 Uiso 1 1 calc R . .
C81 C -0.0659(4) 0.6910(4) 0.5001(3) 0.0676(15) Uani 1 1 d U . .
H81 H -0.0979 0.6697 0.5421 0.081 Uiso 1 1 calc R . .
C82 C 0.0285(4) 0.6813(3) 0.4781(3) 0.0549(13) Uani 1 1 d U . .
C83 C 0.0751(4) 0.7186(3) 0.4185(3) 0.0581(13) Uani 1 1 d U . .
H83 H 0.1386 0.7155 0.4049 0.070 Uiso 1 1 calc R . .
C84 C 0.0269(4) 0.7608(3) 0.3788(3) 0.0541(13) Uani 1 1 d U . .
H84 H 0.0588 0.7860 0.3386 0.065 Uiso 1 1 calc R . .
C85 C 0.1658(4) 0.6178(4) 0.4937(3) 0.0610(15) Uani 1 1 d U . .
H85A H 0.1961 0.6636 0.4933 0.073 Uiso 1 1 calc R . .
H85B H 0.1821 0.6022 0.4476 0.073 Uiso 1 1 calc R . .
C86 C -0.2657(4) 0.7861(3) 0.2303(3) 0.0434(11) Uani 1 1 d U . .
C87 C -0.2942(4) 0.7152(3) 0.2121(3) 0.0472(12) Uani 1 1 d U . .
C88 C -0.3620(4) 0.6756(3) 0.2566(3) 0.0563(13) Uani 1 1 d U A .
H88 H -0.3944 0.6964 0.2977 0.068 Uiso 1 1 calc R . .
C89 C -0.3833(4) 0.6064(4) 0.2424(4) 0.0652(14) Uani 1 1 d U . .
H89 H -0.4284 0.5804 0.2744 0.078 Uiso 1 1 calc R A .
C90 C -0.3393(5) 0.5757(4) 0.1826(4) 0.0668(14) Uani 1 1 d U A .
C91 C -0.2772(5) 0.6159(4) 0.1341(4) 0.0751(15) Uani 1 1 d U . .
H91 H -0.2507 0.5973 0.0912 0.090 Uiso 1 1 calc R A .
C92 C -0.2535(5) 0.6858(4) 0.1495(3) 0.0673(14) Uani 1 1 d U A .
H92 H -0.2097 0.7125 0.1171 0.081 Uiso 1 1 calc R . .
C93 C -0.3219(8) 0.4698(6) 0.1264(6) 0.0771(16) Uani 0.662(10) 1 d PU A 1
C93' C -0.4163(15) 0.4614(12) 0.1856(11) 0.0771(16) Uani 0.338(10) 1 d PU A 2
C94 C -0.3766(6) 0.3865(4) 0.1409(4) 0.0835(15) Uani 1 1 d U . .
C95 C -0.4221(6) 0.3739(5) 0.0935(4) 0.1017(19) Uani 1 1 d U A .
H95 H -0.4403 0.4156 0.0681 0.122 Uiso 1 1 calc R . .
C96 C -0.4397(6) 0.3010(5) 0.0844(4) 0.0900(18) Uani 1 1 d U . .
H96 H -0.4743 0.2936 0.0563 0.108 Uiso 1 1 calc R A .
C97 C -0.4070(6) 0.2421(5) 0.1161(4) 0.0885(18) Uani 1 1 d U A .
H97 H -0.4116 0.1923 0.1062 0.106 Uiso 1 1 calc R . .
C98 C -0.3663(5) 0.2537(4) 0.1634(4) 0.0809(17) Uani 1 1 d U . .
H98 H -0.3458 0.2108 0.1863 0.097 Uiso 1 1 calc R A .
C99 C -0.3539(4) 0.3248(3) 0.1789(3) 0.0597(13) Uani 1 1 d U A .
C100 C -0.3068(5) 0.3327(4) 0.2324(4) 0.0759(16) Uani 1 1 d U . .
C101 C -0.4045(4) 0.7765(3) 0.4786(3) 0.0456(11) Uani 1 1 d U . .
C102 C -0.4572(4) 0.7349(3) 0.5425(3) 0.0471(12) Uani 1 1 d U . .
C103 C -0.4883(4) 0.7715(3) 0.6028(3) 0.0573(13) Uani 1 1 d U . .
H103 H -0.4693 0.8195 0.6048 0.069 Uiso 1 1 calc R . .
C104 C -0.5475(4) 0.7376(4) 0.6606(3) 0.0605(14) Uani 1 1 d U . .
H104 H -0.5689 0.7633 0.7005 0.073 Uiso 1 1 calc R . .
C105 C -0.5741(4) 0.6653(3) 0.6580(3) 0.0561(13) Uani 1 1 d U . .
C106 C -0.5401(4) 0.6270(3) 0.5984(3) 0.0558(13) Uani 1 1 d U . .
H106 H -0.5564 0.5778 0.5969 0.067 Uiso 1 1 calc R . .
C107 C -0.4825(4) 0.6613(3) 0.5415(3) 0.0535(12) Uani 1 1 d U . .
H107 H -0.4602 0.6350 0.5020 0.064 Uiso 1 1 calc R . .
C108 C -0.4994(4) 0.9668(3) 0.4165(3) 0.0515(12) Uani 1 1 d U . .
H108 H -0.4687 0.9742 0.4472 0.062 Uiso 1 1 calc R . .
C109 C -0.5779(4) 1.0138(3) 0.4181(3) 0.0527(13) Uani 1 1 d U . .
H109 H -0.5986 1.0516 0.4493 0.063 Uiso 1 1 calc R . .
C110 C -0.6253(4) 1.0047(3) 0.3736(3) 0.0485(12) Uani 1 1 d U . .
C111 C -0.5913(4) 0.9470(3) 0.3295(3) 0.0519(13) Uani 1 1 d U . .
H111 H -0.6219 0.9383 0.2990 0.062 Uiso 1 1 calc R . .
C112 C -0.5114(4) 0.9014(3) 0.3300(3) 0.0482(12) Uani 1 1 d U . .
H112 H -0.4898 0.8631 0.2993 0.058 Uiso 1 1 calc R . .
C113 C -0.7102(4) 1.0567(3) 0.3748(3) 0.0595(15) Uani 1 1 d U . .
H11A H -0.7341 1.0428 0.3397 0.071 Uiso 1 1 calc R . .
H11B H -0.6942 1.1093 0.3642 0.071 Uiso 1 1 calc R . .
C114 C -0.7853(4) 1.0525(3) 0.4429(3) 0.0574(14) Uani 1 1 d U . .
H11C H -0.7609 1.0633 0.4786 0.069 Uiso 1 1 calc R . .
H11D H -0.8350 1.0913 0.4421 0.069 Uiso 1 1 calc R . .
C115 C 1.0164(10) 0.4840(11) 0.2636(8) 0.280(7) Uani 1 1 d DU . .
H11E H 0.9917 0.4786 0.3120 0.420 Uiso 1 1 calc R . .
H11F H 1.0740 0.5057 0.2518 0.420 Uiso 1 1 calc R . .
H11G H 1.0250 0.4343 0.2452 0.420 Uiso 1 1 calc R . .
N5 N 0.9558(7) 0.5324(8) 0.2371(6) 0.197(5) Uani 1 1 d D . .
C116 C 0.9503(13) 0.6122(11) 0.2502(10) 0.300(7) Uani 1 1 d DU . .
H11H H 0.9740 0.6416 0.2084 0.450 Uiso 1 1 calc R . .
H11I H 0.9856 0.6180 0.2800 0.450 Uiso 1 1 calc R . .
H11J H 0.8877 0.6303 0.2711 0.450 Uiso 1 1 calc R . .
C117 C 0.9097(14) 0.5122(13) 0.2098(10) 0.371(5) Uani 1 1 d DU . .
H117 H 0.8795 0.5555 0.1944 0.445 Uiso 1 1 calc R . .
O25 O 0.8851(8) 0.4565(9) 0.1933(7) 0.271(5) Uani 1 1 d DU . .

loop_
_atom_site_aniso_label
_atom_site_aniso_U_11
_atom_site_aniso_U_22
_atom_site_aniso_U_33
_atom_site_aniso_U_23
_atom_site_aniso_U_13
_atom_site_aniso_U_12
Co1 0.0332(4) 0.0347(4) 0.0368(4) -0.0027(3) -0.0056(3) -0.0022(3)
Co2 0.0376(4) 0.0331(4) 0.0367(4) -0.0029(3) -0.0082(3) -0.0019(3)
Co3 0.0319(4) 0.0280(3) 0.0416(4) -0.0013(3) -0.0062(3) -0.0047(3)
Co4 0.0374(4) 0.0313(4) 0.0395(4) -0.0024(3) -0.0079(3) -0.0045(3)
N1 0.037(2) 0.040(2) 0.042(2) -0.0014(19) -0.010(2) -0.0003(19)
N2 0.033(2) 0.036(2) 0.048(3) 0.0009(19) -0.009(2) -0.0056(18)
N3 0.035(2) 0.038(2) 0.041(2) -0.0046(18) -0.0115(19) -0.0033(18)
N4 0.038(2) 0.041(2) 0.039(2) -0.0037(19) -0.007(2) -0.0026(19)
O1 0.0463(19) 0.0464(19) 0.054(2) -0.0109(16) -0.0047(16) -0.0143(16)
O2 0.0490(19) 0.0513(19) 0.0458(19) -0.0133(16) -0.0089(16) 0.0025(16)
O3 0.115(3) 0.078(3) 0.120(3) -0.016(2) -0.046(3) -0.025(3)
O4 0.061(2) 0.050(2) 0.0449(19) -0.0014(16) -0.0099(17) -0.0085(17)
O5 0.058(2) 0.0468(19) 0.046(2) -0.0008(16) -0.0089(17) -0.0053(17)
O6 0.097(3) 0.086(3) 0.044(2) -0.001(2) -0.004(2) -0.042(2)
O7 0.0451(19) 0.065(2) 0.072(2) 0.0039(18) -0.0200(17) 0.0051(17)
O8 0.054(2) 0.060(2) 0.052(2) 0.0092(17) -0.0200(17) -0.0029(17)
O9 0.054(2) 0.086(3) 0.059(2) 0.024(2) -0.0185(19) 0.000(2)
O10 0.0512(19) 0.0408(18) 0.056(2) -0.0074(16) -0.0034(17) -0.0108(16)
O11 0.0563(19) 0.0365(17) 0.0448(18) -0.0073(15) -0.0067(16) -0.0004(15)
O12 0.073(2) 0.0387(19) 0.064(2) -0.0139(17) -0.0128(19) -0.0091(17)
O13 0.0471(19) 0.0405(18) 0.052(2) -0.0010(15) -0.0102(16) -0.0096(15)
O14 0.055(2) 0.0392(18) 0.0467(19) 0.0016(15) -0.0068(17) -0.0079(16)
O15 0.080(3) 0.059(2) 0.041(2) 0.0032(17) -0.0105(19) -0.027(2)
O16 0.0452(18) 0.0323(16) 0.056(2) -0.0042(15) -0.0036(16) -0.0100(15)
O17 0.0552(19) 0.0352(17) 0.0483(19) -0.0051(15) -0.0063(16) -0.0029(15)
O18 0.087(3) 0.0348(19) 0.087(3) -0.0130(18) -0.029(2) -0.0075(18)
O19 0.0452(18) 0.0426(18) 0.0466(19) -0.0090(15) -0.0120(16) -0.0010(15)
O20 0.052(2) 0.0464(19) 0.054(2) -0.0119(16) -0.0023(17) -0.0165(16)
O21 0.058(2) 0.049(2) 0.068(2) -0.0148(17) -0.0152(18) -0.0170(17)
O22 0.097(3) 0.078(3) 0.072(3) 0.011(2) -0.045(2) 0.008(2)
O23 0.052(2) 0.053(2) 0.053(2) 0.0093(17) -0.0184(17) -0.0082(17)
O24 0.0422(18) 0.0561(19) 0.061(2) -0.0042(16) -0.0151(16) 0.0024(16)
C1 0.050(3) 0.045(3) 0.051(3) -0.006(2) -0.006(2) -0.008(2)
C2 0.051(3) 0.053(3) 0.047(3) -0.013(2) -0.002(2) -0.004(2)
C3 0.037(3) 0.054(3) 0.044(3) -0.001(2) -0.010(2) -0.003(2)
C4 0.048(3) 0.049(3) 0.052(3) -0.001(2) -0.006(2) -0.012(2)
C5 0.047(3) 0.045(3) 0.046(3) -0.006(2) -0.004(2) -0.007(2)
C6 0.052(3) 0.067(3) 0.050(3) -0.002(3) -0.005(3) -0.008(3)
C7 0.045(2) 0.038(2) 0.042(2) -0.002(2) -0.013(2) -0.007(2)
C8 0.047(2) 0.039(2) 0.045(2) -0.004(2) -0.012(2) -0.011(2)
C9 0.045(2) 0.045(2) 0.062(3) -0.010(2) -0.013(2) 0.000(2)
C10 0.046(3) 0.047(3) 0.072(3) -0.009(2) -0.019(2) -0.009(2)
C11 0.053(3) 0.045(3) 0.052(3) -0.009(2) -0.015(2) -0.013(2)
C12 0.052(3) 0.048(3) 0.061(3) -0.016(2) -0.005(2) -0.009(2)
C13 0.048(3) 0.048(3) 0.058(3) -0.012(2) -0.006(2) -0.013(2)
C14 0.050(3) 0.047(3) 0.055(3) -0.007(2) -0.016(2) -0.013(2)
C15 0.047(3) 0.046(2) 0.047(3) -0.003(2) -0.017(2) -0.015(2)
C16 0.046(3) 0.045(3) 0.045(3) 0.000(2) -0.011(2) -0.016(2)
C17 0.063(3) 0.050(3) 0.056(3) 0.003(3) -0.007(3) -0.011(3)
C18 0.074(3) 0.054(3) 0.062(3) -0.017(3) -0.006(3) -0.016(3)
C19 0.076(3) 0.073(3) 0.058(3) -0.019(3) -0.027(3) -0.012(3)
C20 0.062(3) 0.062(3) 0.056(3) -0.005(2) -0.024(2) -0.009(3)
C21 0.042(2) 0.041(2) 0.047(2) -0.004(2) -0.014(2) -0.005(2)
C22 0.039(2) 0.042(2) 0.041(2) -0.001(2) -0.012(2) -0.004(2)
C23 0.042(2) 0.057(3) 0.048(3) 0.001(2) -0.011(2) -0.007(2)
C24 0.052(3) 0.059(3) 0.047(3) 0.010(2) -0.016(2) -0.010(2)
C25 0.061(3) 0.055(3) 0.046(3) 0.004(2) -0.024(2) 0.000(2)
C26 0.053(3) 0.080(3) 0.057(3) 0.010(3) -0.010(2) 0.014(3)
C27 0.051(3) 0.072(3) 0.047(3) 0.013(2) -0.006(2) 0.007(2)
C28 0.065(3) 0.062(3) 0.065(3) 0.007(3) -0.028(3) 0.005(3)
C28' 0.065(3) 0.062(3) 0.065(3) 0.007(3) -0.028(3) 0.005(3)
C29 0.061(3) 0.062(3) 0.052(3) 0.007(3) -0.020(3) -0.020(3)
C30 0.059(3) 0.049(3) 0.039(3) 0.010(2) -0.021(2) -0.017(2)
C31 0.065(3) 0.052(3) 0.041(3) 0.000(2) -0.014(2) -0.014(2)
C32 0.058(3) 0.044(2) 0.047(3) 0.002(2) -0.016(2) -0.012(2)
C33 0.044(2) 0.041(2) 0.043(2) 0.006(2) -0.017(2) -0.006(2)
C34 0.056(3) 0.043(2) 0.046(3) 0.002(2) -0.011(2) -0.005(2)
C35 0.064(3) 0.043(3) 0.048(3) 0.005(2) -0.018(2) -0.011(2)
C36 0.041(2) 0.041(2) 0.045(3) 0.004(2) -0.013(2) -0.003(2)
C37 0.040(2) 0.031(2) 0.047(3) 0.000(2) -0.015(2) -0.0013(19)
C38 0.041(2) 0.027(2) 0.045(2) -0.0023(19) -0.015(2) -0.0014(19)
C39 0.049(2) 0.034(2) 0.053(3) -0.003(2) -0.011(2) -0.005(2)
C40 0.064(3) 0.034(2) 0.056(3) -0.008(2) -0.016(2) 0.001(2)
C41 0.064(3) 0.027(2) 0.064(3) -0.005(2) -0.028(2) -0.003(2)
C42 0.058(3) 0.033(2) 0.065(3) 0.002(2) -0.016(2) -0.010(2)
C43 0.050(3) 0.032(2) 0.056(3) -0.002(2) -0.013(2) -0.004(2)
C44 0.088(3) 0.040(3) 0.081(3) -0.007(2) -0.038(3) 0.000(3)
C45 0.091(3) 0.030(2) 0.089(3) -0.011(2) -0.055(3) -0.001(2)
C46 0.084(3) 0.042(3) 0.083(3) -0.004(3) -0.051(3) -0.001(3)
C47 0.094(4) 0.042(3) 0.086(3) 0.007(3) -0.051(3) 0.001(3)
C48 0.103(4) 0.034(3) 0.109(4) -0.008(3) -0.050(3) -0.002(3)
C49 0.117(4) 0.052(3) 0.145(4) -0.015(3) -0.082(4) -0.007(3)
C50 0.118(4) 0.046(3) 0.129(4) -0.003(3) -0.076(3) -0.001(3)
C51 0.045(3) 0.068(3) 0.045(3) 0.006(2) -0.001(2) 0.011(2)
C52 0.047(3) 0.079(3) 0.047(3) 0.016(3) -0.012(2) 0.008(3)
C53 0.035(2) 0.048(3) 0.053(3) 0.010(2) -0.006(2) -0.005(2)
C54 0.040(2) 0.057(3) 0.052(3) -0.012(2) -0.013(2) 0.005(2)
C55 0.042(2) 0.055(3) 0.052(3) -0.010(2) -0.017(2) 0.003(2)
C56 0.040(3) 0.064(3) 0.058(3) 0.016(2) -0.008(2) 0.006(2)
C57 0.035(2) 0.056(3) 0.053(3) 0.006(2) -0.009(2) 0.002(2)
C58 0.041(2) 0.057(3) 0.048(3) -0.005(2) -0.009(2) -0.006(2)
C59 0.034(2) 0.046(3) 0.042(3) -0.001(2) -0.013(2) -0.004(2)
C60 0.045(3) 0.045(3) 0.046(3) -0.013(2) -0.005(2) -0.003(2)
C61 0.045(3) 0.041(3) 0.051(3) -0.007(2) -0.007(2) -0.009(2)
C62 0.044(3) 0.040(3) 0.046(3) -0.008(2) -0.009(2) -0.006(2)
C63 0.043(3) 0.042(3) 0.053(3) -0.006(2) -0.009(2) -0.010(2)
C64 0.039(2) 0.037(2) 0.047(2) -0.003(2) -0.014(2) 0.000(2)
C65 0.043(2) 0.032(2) 0.042(2) -0.0023(19) -0.015(2) -0.0004(19)
C66 0.046(2) 0.038(2) 0.051(3) -0.008(2) -0.004(2) -0.005(2)
C67 0.055(3) 0.042(2) 0.050(3) -0.012(2) -0.005(2) -0.003(2)
C68 0.054(3) 0.036(2) 0.053(3) -0.008(2) -0.018(2) -0.004(2)
C69 0.051(3) 0.035(2) 0.050(3) -0.001(2) -0.011(2) -0.008(2)
C70 0.046(2) 0.036(2) 0.045(2) -0.005(2) -0.009(2) 0.000(2)
C71 0.072(3) 0.042(3) 0.061(3) -0.005(2) -0.023(2) -0.008(2)
C72 0.066(3) 0.038(2) 0.063(3) -0.003(2) -0.034(2) -0.005(2)
C73 0.069(3) 0.044(3) 0.065(3) -0.005(2) -0.037(3) -0.002(2)
C74 0.087(4) 0.058(3) 0.079(4) -0.019(3) -0.040(3) -0.001(3)
C75 0.094(4) 0.046(3) 0.095(4) -0.015(3) -0.036(3) 0.006(3)
C76 0.091(4) 0.049(3) 0.087(4) 0.005(3) -0.042(3) 0.007(3)
C77 0.084(3) 0.051(3) 0.073(3) 0.000(3) -0.044(3) -0.003(3)
C78 0.042(2) 0.047(2) 0.055(3) -0.002(2) -0.017(2) -0.004(2)
C79 0.039(2) 0.050(3) 0.048(3) 0.005(2) -0.016(2) -0.005(2)
C80 0.042(3) 0.075(3) 0.061(3) 0.016(2) -0.010(2) -0.004(2)
C81 0.055(3) 0.082(3) 0.057(3) 0.024(3) -0.010(2) -0.005(3)
C82 0.047(3) 0.067(3) 0.051(3) 0.013(2) -0.020(2) -0.004(2)
C83 0.044(3) 0.073(3) 0.054(3) 0.018(2) -0.016(2) -0.006(2)
C84 0.043(2) 0.066(3) 0.051(3) 0.016(2) -0.015(2) -0.008(2)
C85 0.059(3) 0.074(3) 0.053(3) 0.008(3) -0.025(3) -0.006(3)
C86 0.046(3) 0.044(2) 0.042(2) -0.002(2) -0.016(2) -0.006(2)
C87 0.049(3) 0.047(3) 0.047(3) -0.005(2) -0.013(2) -0.011(2)
C88 0.053(3) 0.053(3) 0.062(3) -0.003(2) -0.015(2) -0.009(2)
C89 0.061(3) 0.059(3) 0.079(3) 0.004(3) -0.023(3) -0.019(2)
C90 0.078(3) 0.051(3) 0.082(3) -0.002(3) -0.032(3) -0.028(3)
C91 0.085(3) 0.064(3) 0.077(3) -0.018(3) -0.017(3) -0.018(3)
C92 0.070(3) 0.059(3) 0.067(3) -0.013(2) -0.006(3) -0.019(3)
C93 0.085(3) 0.067(3) 0.082(3) -0.008(3) -0.022(3) -0.021(3)
C93' 0.085(3) 0.067(3) 0.082(3) -0.008(3) -0.022(3) -0.021(3)
C94 0.104(3) 0.066(3) 0.101(3) -0.021(3) -0.057(3) -0.007(3)
C95 0.119(4) 0.090(4) 0.109(4) -0.012(3) -0.055(3) 0.000(3)
C96 0.099(4) 0.095(4) 0.099(4) -0.031(3) -0.050(3) -0.024(3)
C97 0.117(4) 0.072(4) 0.082(4) -0.016(3) -0.024(3) -0.042(3)
C98 0.111(4) 0.062(3) 0.072(3) 0.001(3) -0.026(3) -0.023(3)
C99 0.069(3) 0.056(3) 0.061(3) -0.008(2) -0.022(2) -0.023(2)
C100 0.083(3) 0.084(3) 0.068(3) -0.007(3) -0.029(3) -0.018(3)
C101 0.047(2) 0.046(3) 0.042(2) 0.003(2) -0.013(2) -0.001(2)
C102 0.049(3) 0.050(3) 0.041(2) 0.006(2) -0.016(2) -0.003(2)
C103 0.067(3) 0.059(3) 0.044(3) 0.004(2) -0.014(2) -0.014(2)
C104 0.078(3) 0.066(3) 0.035(3) 0.000(2) -0.011(2) -0.016(3)
C105 0.067(3) 0.065(3) 0.038(3) 0.008(2) -0.016(2) -0.018(3)
C106 0.066(3) 0.057(3) 0.046(3) 0.004(2) -0.017(2) -0.014(2)
C107 0.059(3) 0.056(3) 0.043(3) 0.002(2) -0.013(2) -0.006(2)
C108 0.046(3) 0.059(3) 0.049(3) -0.011(2) -0.013(2) 0.001(2)
C109 0.047(3) 0.053(3) 0.054(3) -0.009(2) -0.012(2) 0.006(2)
C110 0.038(3) 0.052(3) 0.048(3) 0.014(2) -0.006(2) -0.002(2)
C111 0.044(3) 0.063(3) 0.050(3) 0.002(2) -0.017(2) -0.005(2)
C112 0.044(3) 0.053(3) 0.048(3) -0.011(2) -0.010(2) -0.007(2)
C113 0.047(3) 0.062(3) 0.056(3) 0.018(3) -0.005(2) 0.005(2)
C114 0.041(3) 0.061(3) 0.059(3) 0.012(3) -0.007(2) 0.010(2)
C115 0.163(11) 0.433(16) 0.225(12) 0.051(12) -0.071(10) 0.037(12)
N5 0.145(10) 0.197(12) 0.278(16) 0.048(11) -0.108(10) -0.060(9)
C116 0.224(12) 0.382(15) 0.287(13) -0.020(14) -0.031(11) -0.128(12)
C117 0.186(9) 0.792(11) 0.156(9) -0.012(10) -0.029(8) -0.207(9)
O25 0.178(9) 0.408(13) 0.231(10) -0.045(10) -0.046(8) -0.069(9)

loop_
_atom_type_symbol
_atom_type_description
_atom_type_scat_dispersion_real
_atom_type_scat_dispersion_imag
_atom_type_scat_source
C C 0.0033 0.0016 'International Tables Vol C Tables 4.2.6.8 and 6.1.1.4'
H H 0.0000 0.0000 'International Tables Vol C Tables 4.2.6.8 and 6.1.1.4'
N N 0.0061 0.0033 'International Tables Vol C Tables 4.2.6.8 and 6.1.1.4'
O O 0.0106 0.0060 'International Tables Vol C Tables 4.2.6.8 and 6.1.1.4'
Co Co 0.3494 0.9721 'International Tables Vol C Tables 4.2.6.8 and 6.1.1.4'

loop_
_geom_angle_atom_site_label_1
_geom_angle_atom_site_label_2
_geom_angle_atom_site_label_3
_geom_angle
_geom_angle_site_symmetry_1
_geom_angle_site_symmetry_3
O2 Co1 O10 106.53(15) . .
O2 Co1 O7 92.15(15) . .
O10 Co1 O7 90.01(16) . .
O2 Co1 O4 157.36(15) . .
O10 Co1 O4 95.63(14) . .
O7 Co1 O4 92.41(15) . .
O2 Co1 O5 96.72(15) . .
O10 Co1 O5 156.76(15) . .
O7 Co1 O5 89.33(15) . .
O4 Co1 O5 61.19(14) . .
O2 Co1 N4 87.34(15) . .
O10 Co1 N4 86.61(15) . .
O7 Co1 N4 176.29(15) . .
O4 Co1 N4 89.46(15) . .
O5 Co1 N4 94.39(15) . .
O2 Co1 C101 126.96(17) . .
O10 Co1 C101 126.32(17) . .
O7 Co1 C101 92.04(16) . .
O4 Co1 C101 30.69(15) . .
O5 Co1 C101 30.53(15) . .
N4 Co1 C101 91.20(16) . .
O11 Co2 O8 106.59(16) . .
O11 Co2 O1 131.43(16) . .
O8 Co2 O1 112.23(16) . .
O11 Co2 N3 99.59(15) . .
O8 Co2 N3 106.89(16) . .
O1 Co2 N3 96.02(16) . .
O19 Co3 O16 110.46(14) . .
O19 Co3 O14 92.25(14) . .
O16 Co3 O14 157.30(15) . .
O19 Co3 N2 88.21(15) . .
O16 Co3 N2 86.15(14) . .
O14 Co3 N2 94.90(14) . .
O19 Co3 O24 94.12(14) . .
O16 Co3 O24 89.87(14) . .
O14 Co3 O24 88.39(14) . .
N2 Co3 O24 175.90(15) . .
O19 Co3 O13 153.33(13) . .
O16 Co3 O13 95.92(14) . .
O14 Co3 O13 61.44(13) . .
N2 Co3 O13 89.76(15) . .
O24 Co3 O13 89.66(14) . .
O19 Co3 C36 122.60(16) . .
O16 Co3 C36 126.73(17) . .
O14 Co3 C36 30.71(15) . .
N2 Co3 C36 90.82(16) . .
O24 Co3 C36 90.77(16) . .
O13 Co3 C36 30.84(15) . .
O17 Co4 O20 131.12(16) . .
O17 Co4 O23 111.74(16) . .
O20 Co4 O23 106.67(16) . .
O17 Co4 N1 99.15(16) . .
O20 Co4 N1 96.46(16) . .
O23 Co4 N1 108.08(16) . .
C5 N1 C1 116.7(4) . .
C5 N1 Co4 123.5(4) . .
C1 N1 Co4 119.7(3) . .
C51 N2 C55 115.2(4) . .
C51 N2 Co3 123.7(4) . .
C55 N2 Co3 120.8(3) . .
C62 N3 C61 116.3(4) . .
C62 N3 Co2 123.5(3) . .
C61 N3 Co2 120.1(3) . .
C112 N4 C108 116.1(5) . .
C112 N4 Co1 126.0(4) . .
C108 N4 Co1 117.6(3) . .
C86 O1 Co2 118.0(3) . .
C86 O2 Co1 140.1(3) . .
C93' O3 C93 88.1(13) . .
C93' O3 C90 149.7(13) . .
C93 O3 C90 121.9(8) . .
C101 O4 Co1 89.1(3) . .
C101 O5 Co1 89.2(3) . .
C105 O6 C100 119.9(5) . 2_466
C78 O7 Co1 149.2(4) . .
C78 O8 Co2 117.7(3) . .
C82 O9 C85 116.6(4) . .
C64 O10 Co1 141.5(4) . .
C64 O11 Co2 125.7(3) . .
C68 O12 C71 117.8(4) . .
C36 O13 Co3 86.7(3) . .
C36 O14 Co3 91.0(3) . .
C30 O15 C29 119.3(4) . .
C37 O16 Co3 134.9(3) . .
C37 O17 Co4 130.8(3) . .
C41 O18 C44 118.1(5) . .
C7 O19 Co3 132.7(3) . .
C7 O20 Co4 122.1(3) . .
C11 O21 C14 117.6(4) . .
C28' O22 C28 95.8(10) . .
C28' O22 C25 130.8(10) . .
C28 O22 C25 126.1(6) . .
C21 O23 Co4 110.5(3) . .
C21 O24 Co3 160.4(4) . .
N1 C1 C2 122.8(5) . .
N1 C1 H1 118.6 . .
C2 C1 H1 118.6 . .
C1 C2 C3 120.9(5) . .
C1 C2 H2 119.5 . .
C3 C2 H2 119.5 . .
C2 C3 C4 116.3(5) . .
C2 C3 C6 119.6(5) . .
C4 C3 C6 124.1(5) . .
C5 C4 C3 119.9(5) . .
C5 C4 H4 120.1 . .
C3 C4 H4 120.1 . .
N1 C5 C4 123.3(5) . .
N1 C5 H5 118.3 . .
C4 C5 H5 118.3 . .
C3 C6 C114 116.7(5) . 1_754
C3 C6 H6A 108.1 . .
C114 C6 H6A 108.1 1_754 .
C3 C6 H6B 108.1 . .
C114 C6 H6B 108.1 1_754 .
H6A C6 H6B 107.3 . .
O19 C7 O20 122.8(5) . .
O19 C7 C8 120.4(5) . .
O20 C7 C8 116.8(5) . .
C9 C8 C13 118.1(5) . .
C9 C8 C7 121.7(5) . .
C13 C8 C7 120.1(5) . .
C8 C9 C10 121.1(5) . .
C8 C9 H9 119.5 . .
C10 C9 H9 119.5 . .
C11 C10 C9 119.7(5) . .
C11 C10 H10 120.1 . .
C9 C10 H10 120.1 . .
O21 C11 C10 125.6(5) . .
O21 C11 C12 114.2(5) . .
C10 C11 C12 120.2(5) . .
C13 C12 C11 119.2(5) . .
C13 C12 H12 120.4 . .
C11 C12 H12 120.4 . .
C12 C13 C8 121.6(5) . .
C12 C13 H13 119.2 . .
C8 C13 H13 119.2 . .
O21 C14 C15 106.5(4) . .
O21 C14 H14A 110.4 . .
C15 C14 H14A 110.4 . .
O21 C14 H14B 110.4 . .
C15 C14 H14B 110.4 . .
H14A C14 H14B 108.6 . .
C20 C15 C16 118.6(5) . .
C20 C15 C14 119.7(5) . .
C16 C15 C14 121.7(5) . .
C17 C16 C15 119.2(5) . .
C17 C16 C29 119.5(5) . 2_665
C15 C16 C29 121.2(5) . 2_665
C18 C17 C16 121.0(6) . .
C18 C17 H17 119.5 . .
C16 C17 H17 119.5 . .
C19 C18 C17 120.1(6) . .
C19 C18 H18 120.0 . .
C17 C18 H18 120.0 . .
C18 C19 C20 120.2(6) . .
C18 C19 H19 119.9 . .
C20 C19 H19 119.9 . .
C19 C20 C15 120.8(6) . .
C19 C20 H20 119.6 . .
C15 C20 H20 119.6 . .
O24 C21 O23 123.3(5) . .
O24 C21 C22 120.1(5) . .
O23 C21 C22 116.7(4) . .
C23 C22 C27 117.8(5) . .
C23 C22 C21 121.9(5) . .
C27 C22 C21 120.3(5) . .
C22 C23 C24 121.4(5) . .
C22 C23 H23 119.3 . .
C24 C23 H23 119.3 . .
C25 C24 C23 120.4(5) . .
C25 C24 H24 119.8 . .
C23 C24 H24 119.8 . .
C24 C25 O22 123.9(5) . .
C24 C25 C26 118.8(5) . .
O22 C25 C26 117.2(5) . .
C27 C26 C25 120.6(6) . .
C27 C26 H26 119.7 . .
C25 C26 H26 119.7 . .
C26 C27 C22 120.8(5) . .
C26 C27 H27 119.6 . .
C22 C27 H27 119.6 . .
O22 C28 C50 103.5(7) . 2_775
O22 C28' C50 93.4(12) . 2_775
O15 C29 C16 114.2(5) . 2_665
O15 C29 H29A 108.7 . .
C16 C29 H29A 108.7 2_665 .
O15 C29 H29B 108.7 . .
C16 C29 H29B 108.7 2_665 .
H29A C29 H29B 107.6 . .
C35 C30 C31 120.8(5) . .
C35 C30 O15 114.3(5) . .
C31 C30 O15 124.8(5) . .
C30 C31 C32 118.8(5) . .
C30 C31 H31 120.6 . .
C32 C31 H31 120.6 . .
C33 C32 C31 120.9(5) . .
C33 C32 H32 119.6 . .
C31 C32 H32 119.6 . .
C32 C33 C34 119.0(5) . .
C32 C33 C36 120.9(5) . .
C34 C33 C36 119.9(5) . .
C35 C34 C33 120.4(5) . .
C35 C34 H34 119.8 . .
C33 C34 H34 119.8 . .
C30 C35 C34 119.9(5) . .
C30 C35 H35 120.1 . .
C34 C35 H35 120.1 . .
O14 C36 O13 120.4(5) . .
O14 C36 C33 118.5(5) . .
O13 C36 C33 120.9(5) . .
O14 C36 Co3 58.3(2) . .
O13 C36 Co3 62.4(3) . .
C33 C36 Co3 168.9(4) . .
O16 C37 O17 125.0(5) . .
O16 C37 C38 119.0(5) . .
O17 C37 C38 116.0(4) . .
C39 C38 C43 117.2(4) . .
C39 C38 C37 122.7(4) . .
C43 C38 C37 120.0(5) . .
C40 C39 C38 122.0(5) . .
C40 C39 H39 119.0 . .
C38 C39 H39 119.0 . .
C41 C40 C39 119.6(5) . .
C41 C40 H40 120.2 . .
C39 C40 H40 120.2 . .
O18 C41 C40 125.8(5) . .
O18 C41 C42 114.6(5) . .
C40 C41 C42 119.5(5) . .
C43 C42 C41 120.6(5) . .
C43 C42 H42 119.7 . .
C41 C42 H42 119.7 . .
C42 C43 C38 121.0(5) . .
C42 C43 H43 119.5 . .
C38 C43 H43 119.5 . .
O18 C44 C45 108.1(5) . .
O18 C44 H44A 110.1 . .
C45 C44 H44A 110.1 . .
O18 C44 H44B 110.1 . .
C45 C44 H44B 110.1 . .
H44A C44 H44B 108.4 . .
C46 C45 C50 117.7(6) . .
C46 C45 C44 119.5(6) . .
C50 C45 C44 122.6(5) . .
C47 C46 C45 121.7(6) . .
C47 C46 H46 119.1 . .
C45 C46 H46 119.1 . .
C48 C47 C46 120.8(6) . .
C48 C47 H47 119.6 . .
C46 C47 H47 119.6 . .
C49 C48 C47 119.5(6) . .
C49 C48 H48 120.3 . .
C47 C48 H48 120.3 . .
C48 C49 C50 121.4(7) . .
C48 C49 H49 119.3 . .
C50 C49 H49 119.3 . .
C45 C50 C49 118.6(6) . .
C45 C50 C28 124.5(6) . 2_775
C49 C50 C28 115.0(7) . 2_775
C45 C50 C28' 101.8(8) . 2_775
C49 C50 C28' 118.7(8) . 2_775
C28 C50 C28' 62.3(7) 2_775 2_775
N2 C51 C52 123.6(5) . .
N2 C51 H51 118.2 . .
C52 C51 H51 118.2 . .
C53 C52 C51 120.9(5) . .
C53 C52 H52 119.6 . .
C51 C52 H52 119.6 . .
C52 C53 C54 115.7(5) . .
C52 C53 C56 121.4(5) . .
C54 C53 C56 122.8(5) . .
C55 C54 C53 120.4(5) . .
C55 C54 H54 119.8 . .
C53 C54 H54 119.8 . .
N2 C55 C54 124.2(5) . .
N2 C55 H55 117.9 . .
C54 C55 H55 117.9 . .
C53 C56 C57 115.8(4) . .
C53 C56 H56A 108.3 . .
C57 C56 H56A 108.3 . .
C53 C56 H56B 108.3 . .
C57 C56 H56B 108.3 . .
H56A C56 H56B 107.4 . .
C58 C57 C56 113.0(5) . .
C58 C57 H57A 109.0 . .
C56 C57 H57A 109.0 . .
C58 C57 H57B 109.0 . .
C56 C57 H57B 109.0 . .
H57A C57 H57B 107.8 . .
C59 C58 C57 117.0(4) . .
C59 C58 H58A 108.1 . .
C57 C58 H58A 108.1 . .
C59 C58 H58B 108.1 . .
C57 C58 H58B 108.1 . .
H58A C58 H58B 107.3 . .
C60 C59 C63 116.3(5) . .
C60 C59 C58 120.3(5) . .
C63 C59 C58 123.4(5) . .
C61 C60 C59 120.7(5) . .
C61 C60 H60 119.6 . .
C59 C60 H60 119.6 . .
N3 C61 C60 123.1(5) . .
N3 C61 H61 118.5 . .
C60 C61 H61 118.5 . .
N3 C62 C63 123.5(5) . .
N3 C62 H62 118.2 . .
C63 C62 H62 118.2 . .
C62 C63 C59 120.1(5) . .
C62 C63 H63 119.9 . .
C59 C63 H63 119.9 . .
O10 C64 O11 125.0(5) . .
O10 C64 C65 117.7(5) . .
O11 C64 C65 117.3(4) . .
C70 C65 C66 117.9(5) . .
C70 C65 C64 121.2(5) . .
C66 C65 C64 120.8(4) . .
C67 C66 C65 121.4(5) . .
C67 C66 H66 119.3 . .
C65 C66 H66 119.3 . .
C66 C67 C68 119.8(5) . .
C66 C67 H67 120.1 . .
C68 C67 H67 120.1 . .
O12 C68 C69 125.5(5) . .
O12 C68 C67 115.1(5) . .
C69 C68 C67 119.4(5) . .
C70 C69 C68 120.0(5) . .
C70 C69 H69 120.0 . .
C68 C69 H69 120.0 . .
C69 C70 C65 121.4(5) . .
C69 C70 H70 119.3 . .
C65 C70 H70 119.3 . .
O12 C71 C72 109.2(5) . .
O12 C71 H71A 109.8 . .
C72 C71 H71A 109.8 . .
O12 C71 H71B 109.8 . .
C72 C71 H71B 109.8 . .
H71A C71 H71B 108.3 . .
C77 C72 C73 118.5(5) . .
C77 C72 C71 119.2(5) . .
C73 C72 C71 122.3(5) . .
C72 C73 C74 119.1(5) . .
C72 C73 C85 122.5(5) . 2_576
C74 C73 C85 118.3(5) . 2_576
C75 C74 C73 121.0(6) . .
C75 C74 H74 119.5 . .
C73 C74 H74 119.5 . .
C76 C75 C74 119.3(6) . .
C76 C75 H75 120.3 . .
C74 C75 H75 120.3 . .
C75 C76 C77 120.2(6) . .
C75 C76 H76 119.9 . .
C77 C76 H76 119.9 . .
C72 C77 C76 121.9(6) . .
C72 C77 H77 119.1 . .
C76 C77 H77 119.1 . .
O7 C78 O8 124.2(5) . .
O7 C78 C79 118.4(5) . .
O8 C78 C79 117.5(5) . .
C84 C79 C80 117.8(5) . .
C84 C79 C78 121.4(5) . .
C80 C79 C78 120.7(5) . .
C79 C80 C81 121.5(5) . .
C79 C80 H80 119.3 . .
C81 C80 H80 119.3 . .
C80 C81 C82 119.8(5) . .
C80 C81 H81 120.1 . .
C82 C81 H81 120.1 . .
O9 C82 C83 124.4(5) . .
O9 C82 C81 116.3(5) . .
C83 C82 C81 119.3(5) . .
C82 C83 C84 119.7(5) . .
C82 C83 H83 120.1 . .
C84 C83 H83 120.1 . .
C79 C84 C83 121.5(5) . .
C79 C84 H84 119.2 . .
C83 C84 H84 119.2 . .
O9 C85 C73 109.8(5) . 2_576
O9 C85 H85A 109.7 . .
C73 C85 H85A 109.7 2_576 .
O9 C85 H85B 109.7 . .
C73 C85 H85B 109.7 2_576 .
H85A C85 H85B 108.2 . .
O2 C86 O1 122.5(5) . .
O2 C86 C87 119.2(5) . .
O1 C86 C87 118.3(5) . .
C88 C87 C92 117.0(5) . .
C88 C87 C86 121.7(5) . .
C92 C87 C86 121.3(5) . .
C89 C88 C87 122.0(6) . .
C89 C88 H88 119.0 . .
C87 C88 H88 119.0 . .
C90 C89 C88 120.5(6) . .
C90 C89 H89 119.8 . .
C88 C89 H89 119.8 . .
C89 C90 C91 119.9(6) . .
C89 C90 O3 117.1(6) . .
C91 C90 O3 122.9(7) . .
C90 C91 C92 119.2(6) . .
C90 C91 H91 120.4 . .
C92 C91 H91 120.4 . .
C87 C92 C91 121.0(6) . .
C87 C92 H92 119.5 . .
C91 C92 H92 119.5 . .
O3 C93 C94 102.9(8) . .
O3 C93' C94 110.6(17) . .
C99 C94 C95 118.1(7) . .
C99 C94 C93' 111.7(10) . .
C95 C94 C93' 116.0(10) . .
C99 C94 C93 122.5(7) . .
C95 C94 C93 115.9(7) . .
C93' C94 C93 57.1(9) . .
C96 C95 C94 121.0(8) . .
C96 C95 H95 119.5 . .
C94 C95 H95 119.5 . .
C97 C96 C95 118.9(7) . .
C97 C96 H96 120.5 . .
C95 C96 H96 120.5 . .
C96 C97 C98 120.2(7) . .
C96 C97 H97 119.9 . .
C98 C97 H97 119.9 . .
C97 C98 C99 123.4(7) . .
C97 C98 H98 118.3 . .
C99 C98 H98 118.3 . .
C94 C99 C98 117.7(6) . .
C94 C99 C100 122.0(6) . .
C98 C99 C100 120.0(6) . .
O6 C100 C99 112.5(6) 2_466 .
O5 C101 O4 120.4(5) . .
O5 C101 C102 119.5(5) . .
O4 C101 C102 120.0(5) . .
O5 C101 Co1 60.3(3) . .
O4 C101 Co1 60.2(3) . .
C102 C101 Co1 173.8(4) . .
C103 C102 C107 118.4(5) . .
C103 C102 C101 120.5(5) . .
C107 C102 C101 120.9(5) . .
C102 C103 C104 121.3(6) . .
C102 C103 H103 119.4 . .
C104 C103 H103 119.4 . .
C105 C104 C103 119.3(6) . .
C105 C104 H104 120.4 . .
C103 C104 H104 120.4 . .
O6 C105 C104 125.4(5) . .
O6 C105 C106 114.9(5) . .
C104 C105 C106 119.6(5) . .
C107 C106 C105 120.5(6) . .
C107 C106 H106 119.7 . .
C105 C106 H106 119.7 . .
C106 C107 C102 120.8(6) . .
C106 C107 H107 119.6 . .
C102 C107 H107 119.6 . .
N4 C108 C109 123.8(5) . .
N4 C108 H108 118.1 . .
C109 C108 H108 118.1 . .
C110 C109 C108 120.0(5) . .
C110 C109 H109 120.0 . .
C108 C109 H109 120.0 . .
C109 C110 C111 116.8(5) . .
C109 C110 C113 120.1(6) . .
C111 C110 C113 123.1(5) . .
C110 C111 C112 120.7(5) . .
C110 C111 H111 119.6 . .
C112 C111 H111 119.6 . .
N4 C112 C111 122.6(5) . .
N4 C112 H112 118.7 . .
C111 C112 H112 118.7 . .
C110 C113 C114 113.4(4) . .
C110 C113 H11A 108.9 . .
C114 C113 H11A 108.9 . .
C110 C113 H11B 108.9 . .
C114 C113 H11B 108.9 . .
H11A C113 H11B 107.7 . .
C6 C114 C113 111.3(5) 1_356 .
C6 C114 H11C 109.4 1_356 .
C113 C114 H11C 109.4 . .
C6 C114 H11D 109.4 1_356 .
C113 C114 H11D 109.4 . .
H11C C114 H11D 108.0 . .
N5 C115 H11E 109.5 . .
N5 C115 H11F 109.5 . .
H11E C115 H11F 109.5 . .
N5 C115 H11G 109.5 . .
H11E C115 H11G 109.5 . .
H11F C115 H11G 109.5 . .
C117 N5 C115 124.7(17) . .
C117 N5 C116 120.2(16) . .
C115 N5 C116 115.0(15) . .
N5 C116 H11H 109.5 . .
N5 C116 H11I 109.5 . .
H11H C116 H11I 109.5 . .
N5 C116 H11J 109.5 . .
H11H C116 H11J 109.5 . .
H11I C116 H11J 109.5 . .
N5 C117 O25 144(3) . .
N5 C117 H117 107.9 . .
O25 C117 H117 107.9 . .

loop_
_geom_bond_atom_site_label_1
_geom_bond_atom_site_label_2
_geom_bond_distance
_geom_bond_site_symmetry_2
Co1 O2 2.023(4) .
Co1 O10 2.050(4) .
Co1 O7 2.116(4) .
Co1 O4 2.152(4) .
Co1 O5 2.154(4) .
Co1 N4 2.161(4) .
Co1 C101 2.480(5) .
Co2 O11 1.948(3) .
Co2 O8 1.956(4) .
Co2 O1 1.957(3) .
Co2 N3 2.059(4) .
Co3 O19 2.052(4) .
Co3 O16 2.052(3) .
Co3 O14 2.103(3) .
Co3 N2 2.175(4) .
Co3 O24 2.184(4) .
Co3 O13 2.196(4) .
Co3 C36 2.473(5) .
Co4 O17 1.933(4) .
Co4 O20 1.947(4) .
Co4 O23 1.953(4) .
Co4 N1 2.058(4) .
N1 C5 1.339(6) .
N1 C1 1.349(7) .
N2 C51 1.330(7) .
N2 C55 1.342(6) .
N3 C62 1.340(6) .
N3 C61 1.348(6) .
N4 C112 1.334(6) .
N4 C108 1.351(6) .
O1 C86 1.277(6) .
O2 C86 1.247(6) .
O3 C93' 1.14(2) .
O3 C93 1.170(12) .
O3 C90 1.376(7) .
O4 C101 1.266(6) .
O5 C101 1.260(6) .
O6 C105 1.379(7) .
O6 C100 1.451(8) 2_466
O7 C78 1.236(6) .
O8 C78 1.274(6) .
O9 C82 1.373(6) .
O9 C85 1.423(7) .
O10 C64 1.253(6) .
O11 C64 1.274(6) .
O12 C68 1.370(6) .
O12 C71 1.437(7) .
O13 C36 1.270(6) .
O14 C36 1.263(6) .
O15 C30 1.384(6) .
O15 C29 1.424(7) .
O16 C37 1.247(6) .
O17 C37 1.277(6) .
O18 C41 1.368(6) .
O18 C44 1.421(7) .
O19 C7 1.260(6) .
O20 C7 1.264(6) .
O21 C11 1.375(6) .
O21 C14 1.429(6) .
O22 C28' 1.157(19) .
O22 C28 1.301(10) .
O22 C25 1.371(6) .
O23 C21 1.284(6) .
O24 C21 1.233(6) .
C1 C2 1.364(7) .
C1 H1 0.9300 .
C2 C3 1.385(7) .
C2 H2 0.9300 .
C3 C4 1.389(7) .
C3 C6 1.513(7) .
C4 C5 1.379(7) .
C4 H4 0.9300 .
C5 H5 0.9300 .
C6 C114 1.516(8) 1_754
C6 H6A 0.9700 .
C6 H6B 0.9700 .
C7 C8 1.486(7) .
C8 C9 1.388(7) .
C8 C13 1.391(7) .
C9 C10 1.395(7) .
C9 H9 0.9300 .
C10 C11 1.376(8) .
C10 H10 0.9300 .
C11 C12 1.397(8) .
C12 C13 1.383(7) .
C12 H12 0.9300 .
C13 H13 0.9300 .
C14 C15 1.518(7) .
C14 H14A 0.9700 .
C14 H14B 0.9700 .
C15 C20 1.392(7) .
C15 C16 1.398(7) .
C16 C17 1.389(8) .
C16 C29 1.522(7) 2_665
C17 C18 1.381(8) .
C17 H17 0.9300 .
C18 C19 1.351(9) .
C18 H18 0.9300 .
C19 C20 1.389(8) .
C19 H19 0.9300 .
C20 H20 0.9300 .
C21 C22 1.494(7) .
C22 C23 1.382(7) .
C22 C27 1.384(7) .
C23 C24 1.385(7) .
C23 H23 0.9300 .
C24 C25 1.362(8) .
C24 H24 0.9300 .
C25 C26 1.391(8) .
C26 C27 1.378(8) .
C26 H26 0.9300 .
C27 H27 0.9300 .
C28 C50 1.594(11) 2_775
C28' C50 1.900(19) 2_775
C29 C16 1.522(7) 2_665
C29 H29A 0.9700 .
C29 H29B 0.9700 .
C30 C35 1.371(8) .
C30 C31 1.384(7) .
C31 C32 1.395(7) .
C31 H31 0.9300 .
C32 C33 1.378(7) .
C32 H32 0.9300 .
C33 C34 1.391(7) .
C33 C36 1.500(7) .
C34 C35 1.383(7) .
C34 H34 0.9300 .
C35 H35 0.9300 .
C37 C38 1.493(6) .
C38 C39 1.389(7) .
C38 C43 1.407(7) .
C39 C40 1.383(7) .
C39 H39 0.9300 .
C40 C41 1.381(8) .
C40 H40 0.9300 .
C41 C42 1.387(8) .
C42 C43 1.369(7) .
C42 H42 0.9300 .
C43 H43 0.9300 .
C44 C45 1.519(8) .
C44 H44A 0.9700 .
C44 H44B 0.9700 .
C45 C46 1.371(8) .
C45 C50 1.397(9) .
C46 C47 1.364(8) .
C46 H46 0.9300 .
C47 C48 1.347(9) .
C47 H47 0.9300 .
C48 C49 1.347(9) .
C48 H48 0.9300 .
C49 C50 1.402(9) .
C49 H49 0.9300 .
C50 C28 1.594(11) 2_775
C50 C28' 1.900(19) 2_775
C51 C52 1.382(7) .
C51 H51 0.9300 .
C52 C53 1.374(8) .
C52 H52 0.9300 .
C53 C54 1.375(7) .
C53 C56 1.520(7) .
C54 C55 1.371(7) .
C54 H54 0.9300 .
C55 H55 0.9300 .
C56 C57 1.526(7) .
C56 H56A 0.9700 .
C56 H56B 0.9700 .
C57 C58 1.522(7) .
C57 H57A 0.9700 .
C57 H57B 0.9700 .
C58 C59 1.516(7) .
C58 H58A 0.9700 .
C58 H58B 0.9700 .
C59 C60 1.382(7) .
C59 C63 1.388(7) .
C60 C61 1.366(7) .
C60 H60 0.9300 .
C61 H61 0.9300 .
C62 C63 1.371(7) .
C62 H62 0.9300 .
C63 H63 0.9300 .
C64 C65 1.493(7) .
C65 C70 1.388(7) .
C65 C66 1.401(7) .
C66 C67 1.370(7) .
C66 H66 0.9300 .
C67 C68 1.403(7) .
C67 H67 0.9300 .
C68 C69 1.386(7) .
C69 C70 1.383(7) .
C69 H69 0.9300 .
C70 H70 0.9300 .
C71 C72 1.504(7) .
C71 H71A 0.9700 .
C71 H71B 0.9700 .
C72 C77 1.378(8) .
C72 C73 1.390(8) .
C73 C74 1.407(8) .
C73 C85 1.510(8) 2_576
C74 C75 1.379(9) .
C74 H74 0.9300 .
C75 C76 1.361(9) .
C75 H75 0.9300 .
C76 C77 1.378(9) .
C76 H76 0.9300 .
C77 H77 0.9300 .
C78 C79 1.489(7) .
C79 C84 1.375(7) .
C79 C80 1.378(7) .
C80 C81 1.381(8) .
C80 H80 0.9300 .
C81 C82 1.382(8) .
C81 H81 0.9300 .
C82 C83 1.375(7) .
C83 C84 1.387(7) .
C83 H83 0.9300 .
C84 H84 0.9300 .
C85 C73 1.510(8) 2_576
C85 H85A 0.9700 .
C85 H85B 0.9700 .
C86 C87 1.478(7) .
C87 C88 1.372(7) .
C87 C92 1.378(8) .
C88 C89 1.370(8) .
C88 H88 0.9300 .
C89 C90 1.348(9) .
C89 H89 0.9300 .
C90 C91 1.364(9) .
C91 C92 1.406(8) .
C91 H91 0.9300 .
C92 H92 0.9300 .
C93 C94 1.723(12) .
C93' C94 1.63(2) .
C94 C99 1.359(9) .
C94 C95 1.418(10) .
C95 C96 1.376(10) .
C95 H95 0.9300 .
C96 C97 1.311(10) .
C96 H96 0.9300 .
C97 C98 1.356(10) .
C97 H97 0.9300 .
C98 C99 1.363(8) .
C98 H98 0.9300 .
C99 C100 1.525(9) .
C100 O6 1.451(8) 2_466
C101 C102 1.499(7) .
C102 C103 1.385(8) .
C102 C107 1.390(7) .
C103 C104 1.397(8) .
C103 H103 0.9300 .
C104 C105 1.383(8) .
C104 H104 0.9300 .
C105 C106 1.389(8) .
C106 C107 1.377(7) .
C106 H106 0.9300 .
C107 H107 0.9300 .
C108 C109 1.380(7) .
C108 H108 0.9300 .
C109 C110 1.371(8) .
C109 H109 0.9300 .
C110 C111 1.375(8) .
C110 C113 1.506(7) .
C111 C112 1.395(7) .
C111 H111 0.9300 .
C112 H112 0.9300 .
C113 C114 1.532(7) .
C113 H11A 0.9700 .
C113 H11B 0.9700 .
C114 C6 1.516(8) 1_356
C114 H11C 0.9700 .
C114 H11D 0.9700 .
C115 N5 1.397(14) .
C115 H11E 0.9600 .
C115 H11F 0.9600 .
C115 H11G 0.9600 .
N5 C117 1.138(17) .
N5 C116 1.436(15) .
C116 H11H 0.9600 .
C116 H11I 0.9600 .
C116 H11J 0.9600 .
C117 O25 1.198(17) .
C117 H117 0.9300 .

loop_
_geom_torsion_atom_site_label_1
_geom_torsion_atom_site_label_2
_geom_torsion_atom_site_label_3
_geom_torsion_atom_site_label_4
_geom_torsion
_geom_torsion_site_symmetry_1
_geom_torsion_site_symmetry_4
O17 Co4 N1 C5 33.1(4) . .
O20 Co4 N1 C5 166.7(4) . .
O23 Co4 N1 C5 -83.4(4) . .
O17 Co4 N1 C1 -151.2(4) . .
O20 Co4 N1 C1 -17.7(4) . .
O23 Co4 N1 C1 92.2(4) . .
O19 Co3 N2 C51 -18.6(4) . .
O16 Co3 N2 C51 92.0(4) . .
O14 Co3 N2 C51 -110.7(4) . .
O24 Co3 N2 C51 106(2) . .
O13 Co3 N2 C51 -172.0(4) . .
C36 Co3 N2 C51 -141.2(4) . .
O19 Co3 N2 C55 168.7(4) . .
O16 Co3 N2 C55 -80.6(4) . .
O14 Co3 N2 C55 76.6(4) . .
O24 Co3 N2 C55 -67(2) . .
O13 Co3 N2 C55 15.3(4) . .
C36 Co3 N2 C55 46.1(4) . .
O11 Co2 N3 C62 24.0(4) . .
O8 Co2 N3 C62 -86.7(4) . .
O1 Co2 N3 C62 157.8(4) . .
O11 Co2 N3 C61 -159.8(4) . .
O8 Co2 N3 C61 89.5(4) . .
O1 Co2 N3 C61 -25.9(4) . .
O2 Co1 N4 C112 16.7(4) . .
O10 Co1 N4 C112 123.4(4) . .
O7 Co1 N4 C112 99(2) . .
O4 Co1 N4 C112 -140.9(4) . .
O5 Co1 N4 C112 -79.8(4) . .
C101 Co1 N4 C112 -110.2(4) . .
O2 Co1 N4 C108 -157.0(4) . .
O10 Co1 N4 C108 -50.3(4) . .
O7 Co1 N4 C108 -75(3) . .
O4 Co1 N4 C108 45.4(4) . .
O5 Co1 N4 C108 106.4(4) . .
C101 Co1 N4 C108 76.0(4) . .
O11 Co2 O1 C86 -53.3(4) . .
O8 Co2 O1 C86 87.2(4) . .
N3 Co2 O1 C86 -161.7(4) . .
O10 Co1 O2 C86 97.8(6) . .
O7 Co1 O2 C86 7.2(6) . .
O4 Co1 O2 C86 -94.3(6) . .
O5 Co1 O2 C86 -82.4(6) . .
N4 Co1 O2 C86 -176.5(6) . .
C101 Co1 O2 C86 -87.0(6) . .
O2 Co1 O4 C101 11.5(6) . .
O10 Co1 O4 C101 179.8(3) . .
O7 Co1 O4 C101 -89.9(3) . .
O5 Co1 O4 C101 -2.0(3) . .
N4 Co1 O4 C101 93.3(3) . .
O2 Co1 O5 C101 -172.8(3) . .
O10 Co1 O5 C101 6.7(5) . .
O7 Co1 O5 C101 95.2(3) . .
O4 Co1 O5 C101 2.0(3) . .
N4 Co1 O5 C101 -84.9(3) . .
O2 Co1 O7 C78 85.8(8) . .
O10 Co1 O7 C78 -20.8(8) . .
O4 Co1 O7 C78 -116.4(8) . .
O5 Co1 O7 C78 -177.5(8) . .
N4 Co1 O7 C78 4(3) . .
C101 Co1 O7 C78 -147.1(8) . .
O11 Co2 O8 C78 87.3(4) . .
O1 Co2 O8 C78 -62.9(4) . .
N3 Co2 O8 C78 -166.9(4) . .
O2 Co1 O10 C64 -20.4(6) . .
O7 Co1 O10 C64 71.8(6) . .
O4 Co1 O10 C64 164.3(6) . .
O5 Co1 O10 C64 160.2(5) . .
N4 Co1 O10 C64 -106.6(6) . .
C101 Co1 O10 C64 164.4(5) . .
O8 Co2 O11 C64 -53.5(4) . .
O1 Co2 O11 C64 88.7(4) . .
N3 Co2 O11 C64 -164.4(4) . .
O19 Co3 O13 C36 6.5(5) . .
O16 Co3 O13 C36 178.1(3) . .
O14 Co3 O13 C36 -3.7(3) . .
N2 Co3 O13 C36 92.0(3) . .
O24 Co3 O13 C36 -92.1(3) . .
O19 Co3 O14 C36 -171.7(3) . .
O16 Co3 O14 C36 8.4(5) . .
N2 Co3 O14 C36 -83.3(3) . .
O24 Co3 O14 C36 94.2(3) . .
O13 Co3 O14 C36 3.7(3) . .
O19 Co3 O16 C37 -32.1(5) . .
O14 Co3 O16 C37 147.8(5) . .
N2 Co3 O16 C37 -118.7(5) . .
O24 Co3 O16 C37 62.3(5) . .
O13 Co3 O16 C37 151.9(5) . .
C36 Co3 O16 C37 153.2(4) . .
O20 Co4 O17 C37 83.9(5) . .
O23 Co4 O17 C37 -55.3(5) . .
N1 Co4 O17 C37 -169.1(4) . .
O16 Co3 O19 C7 101.7(4) . .
O14 Co3 O19 C7 -78.3(4) . .
N2 Co3 O19 C7 -173.1(4) . .
O24 Co3 O19 C7 10.3(4) . .
O13 Co3 O19 C7 -87.2(5) . .
C36 Co3 O19 C7 -83.3(5) . .
O17 Co4 O20 C7 -38.1(5) . .
O23 Co4 O20 C7 102.6(4) . .
N1 Co4 O20 C7 -146.3(4) . .
O17 Co4 O23 C21 84.7(4) . .
O20 Co4 O23 C21 -64.4(4) . .
N1 Co4 O23 C21 -167.2(3) . .
O19 Co3 O24 C21 66.0(11) . .
O16 Co3 O24 C21 -44.5(11) . .
O14 Co3 O24 C21 158.1(11) . .
N2 Co3 O24 C21 -59(3) . .
O13 Co3 O24 C21 -140.4(11) . .
C36 Co3 O24 C21 -171.2(11) . .
C5 N1 C1 C2 0.2(8) . .
Co4 N1 C1 C2 -175.8(4) . .
N1 C1 C2 C3 0.5(9) . .
C1 C2 C3 C4 -0.9(8) . .
C1 C2 C3 C6 177.5(5) . .
C2 C3 C4 C5 0.5(8) . .
C6 C3 C4 C5 -177.8(5) . .
C1 N1 C5 C4 -0.5(8) . .
Co4 N1 C5 C4 175.3(4) . .
C3 C4 C5 N1 0.2(9) . .
C2 C3 C6 C114 176.6(5) . 1_754
C4 C3 C6 C114 -5.1(8) . 1_754
Co3 O19 C7 O20 -63.5(7) . .
Co3 O19 C7 C8 118.6(5) . .
Co4 O20 C7 O19 9.0(7) . .
Co4 O20 C7 C8 -173.0(3) . .
O19 C7 C8 C9 7.9(8) . .
O20 C7 C8 C9 -170.1(5) . .
O19 C7 C8 C13 -168.5(5) . .
O20 C7 C8 C13 13.5(7) . .
C13 C8 C9 C10 -2.2(8) . .
C7 C8 C9 C10 -178.6(5) . .
C8 C9 C10 C11 2.3(9) . .
C14 O21 C11 C10 3.1(8) . .
C14 O21 C11 C12 -177.2(5) . .
C9 C10 C11 O21 178.8(5) . .
C9 C10 C11 C12 -0.9(9) . .
O21 C11 C12 C13 179.9(5) . .
C10 C11 C12 C13 -0.4(9) . .
C11 C12 C13 C8 0.5(9) . .
C9 C8 C13 C12 0.8(8) . .
C7 C8 C13 C12 177.3(5) . .
C11 O21 C14 C15 -177.5(4) . .
O21 C14 C15 C20 -109.4(6) . .
O21 C14 C15 C16 70.6(6) . .
C20 C15 C16 C17 2.8(8) . .
C14 C15 C16 C17 -177.3(5) . .
C20 C15 C16 C29 -179.3(5) . 2_665
C14 C15 C16 C29 0.7(8) . 2_665
C15 C16 C17 C18 -2.0(8) . .
C29 C16 C17 C18 -180.0(5) 2_665 .
C16 C17 C18 C19 -0.1(9) . .
C17 C18 C19 C20 1.4(10) . .
C18 C19 C20 C15 -0.6(10) . .
C16 C15 C20 C19 -1.5(9) . .
C14 C15 C20 C19 178.5(5) . .
Co3 O24 C21 O23 -11.6(15) . .
Co3 O24 C21 C22 169.4(8) . .
Co4 O23 C21 O24 -11.8(6) . .
Co4 O23 C21 C22 167.2(3) . .
O24 C21 C22 C23 -6.7(8) . .
O23 C21 C22 C23 174.3(5) . .
O24 C21 C22 C27 170.2(5) . .
O23 C21 C22 C27 -8.8(8) . .
C27 C22 C23 C24 -2.7(8) . .
C21 C22 C23 C24 174.3(5) . .
C22 C23 C24 C25 -1.3(9) . .
C23 C24 C25 O22 -177.2(5) . .
C23 C24 C25 C26 4.9(9) . .
C28' O22 C25 C24 144.2(15) . .
C28 O22 C25 C24 1.7(11) . .
C28' O22 C25 C26 -37.8(16) . .
C28 O22 C25 C26 179.7(8) . .
C24 C25 C26 C27 -4.6(10) . .
O22 C25 C26 C27 177.3(6) . .
C25 C26 C27 C22 0.6(10) . .
C23 C22 C27 C26 2.9(9) . .
C21 C22 C27 C26 -174.1(6) . .
C28' O22 C28 C50 21.2(12) . 2_775
C25 O22 C28 C50 173.7(6) . 2_775
C28 O22 C28' C50 -17.2(10) . 2_775
C25 O22 C28' C50 -167.6(7) . 2_775
C30 O15 C29 C16 -88.1(6) . 2_665
C29 O15 C30 C35 -162.7(5) . .
C29 O15 C30 C31 15.7(8) . .
C35 C30 C31 C32 2.9(8) . .
O15 C30 C31 C32 -175.3(5) . .
C30 C31 C32 C33 0.5(8) . .
C31 C32 C33 C34 -3.6(8) . .
C31 C32 C33 C36 171.0(5) . .
C32 C33 C34 C35 3.3(8) . .
C36 C33 C34 C35 -171.3(5) . .
C31 C30 C35 C34 -3.2(8) . .
O15 C30 C35 C34 175.2(5) . .
C33 C34 C35 C30 0.0(8) . .
Co3 O14 C36 O13 -6.6(5) . .
Co3 O14 C36 C33 167.7(4) . .
Co3 O13 C36 O14 6.3(5) . .
Co3 O13 C36 C33 -167.9(4) . .
C32 C33 C36 O14 -160.5(5) . .
C34 C33 C36 O14 14.0(7) . .
C32 C33 C36 O13 13.8(8) . .
C34 C33 C36 O13 -171.7(5) . .
C32 C33 C36 Co3 -91(2) . .
C34 C33 C36 Co3 84(2) . .
O19 Co3 C36 O14 9.8(4) . .
O16 Co3 C36 O14 -176.0(3) . .
N2 Co3 C36 O14 98.2(3) . .
O24 Co3 C36 O14 -85.6(3) . .
O13 Co3 C36 O14 -173.6(5) . .
O19 Co3 C36 O13 -176.6(2) . .
O16 Co3 C36 O13 -2.3(4) . .
O14 Co3 C36 O13 173.6(5) . .
N2 Co3 C36 O13 -88.2(3) . .
O24 Co3 C36 O13 88.1(3) . .
O19 Co3 C36 C33 -66(2) . .
O16 Co3 C36 C33 108(2) . .
O14 Co3 C36 C33 -76(2) . .
N2 Co3 C36 C33 22(2) . .
O24 Co3 C36 C33 -162(2) . .
O13 Co3 C36 C33 110(2) . .
Co3 O16 C37 O17 1.1(8) . .
Co3 O16 C37 C38 -179.1(3) . .
Co4 O17 C37 O16 -31.7(7) . .
Co4 O17 C37 C38 148.5(3) . .
O16 C37 C38 C39 -9.4(7) . .
O17 C37 C38 C39 170.4(5) . .
O16 C37 C38 C43 168.0(5) . .
O17 C37 C38 C43 -12.1(7) . .
C43 C38 C39 C40 -0.5(8) . .
C37 C38 C39 C40 177.0(5) . .
C38 C39 C40 C41 0.4(8) . .
C44 O18 C41 C40 -2.9(8) . .
C44 O18 C41 C42 175.7(5) . .
C39 C40 C41 O18 178.2(5) . .
C39 C40 C41 C42 -0.4(8) . .
O18 C41 C42 C43 -178.1(5) . .
C40 C41 C42 C43 0.6(9) . .
C41 C42 C43 C38 -0.8(8) . .
C39 C38 C43 C42 0.7(8) . .
C37 C38 C43 C42 -176.9(5) . .
C41 O18 C44 C45 -171.3(5) . .
O18 C44 C45 C46 102.7(7) . .
O18 C44 C45 C50 -71.8(9) . .
C50 C45 C46 C47 -5.0(11) . .
C44 C45 C46 C47 -179.7(6) . .
C45 C46 C47 C48 0.2(11) . .
C46 C47 C48 C49 2.5(12) . .
C47 C48 C49 C50 -0.2(13) . .
C46 C45 C50 C49 6.9(12) . .
C44 C45 C50 C49 -178.5(7) . .
C46 C45 C50 C28 -156.4(8) . 2_775
C44 C45 C50 C28 18.2(12) . 2_775
C46 C45 C50 C28' 139.2(9) . 2_775
C44 C45 C50 C28' -46.2(10) . 2_775
C48 C49 C50 C45 -4.6(13) . .
C48 C49 C50 C28 160.3(8) . 2_775
C48 C49 C50 C28' -128.9(10) . 2_775
C55 N2 C51 C52 1.1(8) . .
Co3 N2 C51 C52 -171.9(5) . .
N2 C51 C52 C53 1.1(10) . .
C51 C52 C53 C54 -2.2(9) . .
C51 C52 C53 C56 175.3(5) . .
C52 C53 C54 C55 1.2(8) . .
C56 C53 C54 C55 -176.2(5) . .
C51 N2 C55 C54 -2.2(8) . .
Co3 N2 C55 C54 171.0(4) . .
C53 C54 C55 N2 1.1(9) . .
C52 C53 C56 C57 149.0(6) . .
C54 C53 C56 C57 -33.8(8) . .
C53 C56 C57 C58 -65.8(7) . .
C56 C57 C58 C59 179.9(4) . .
C57 C58 C59 C60 175.4(5) . .
C57 C58 C59 C63 -5.9(7) . .
C63 C59 C60 C61 -0.6(8) . .
C58 C59 C60 C61 178.2(5) . .
C62 N3 C61 C60 1.1(8) . .
Co2 N3 C61 C60 -175.4(4) . .
C59 C60 C61 N3 -0.3(8) . .
C61 N3 C62 C63 -1.0(7) . .
Co2 N3 C62 C63 175.3(4) . .
N3 C62 C63 C59 0.1(8) . .
C60 C59 C63 C62 0.7(8) . .
C58 C59 C63 C62 -178.1(5) . .
Co1 O10 C64 O11 -7.8(9) . .
Co1 O10 C64 C65 172.4(4) . .
Co2 O11 C64 O10 -25.1(7) . .
Co2 O11 C64 C65 154.7(3) . .
O10 C64 C65 C70 169.9(5) . .
O11 C64 C65 C70 -9.9(7) . .
O10 C64 C65 C66 -7.3(7) . .
O11 C64 C65 C66 172.8(5) . .
C70 C65 C66 C67 1.3(8) . .
C64 C65 C66 C67 178.6(5) . .
C65 C66 C67 C68 -0.4(8) . .
C71 O12 C68 C69 0.9(8) . .
C71 O12 C68 C67 -178.8(5) . .
C66 C67 C68 O12 178.5(5) . .
C66 C67 C68 C69 -1.2(8) . .
O12 C68 C69 C70 -177.7(5) . .
C67 C68 C69 C70 2.0(8) . .
C68 C69 C70 C65 -1.1(8) . .
C66 C65 C70 C69 -0.5(8) . .
C64 C65 C70 C69 -177.8(5) . .
C68 O12 C71 C72 172.9(5) . .
O12 C71 C72 C77 -110.2(6) . .
O12 C71 C72 C73 69.0(7) . .
C77 C72 C73 C74 -1.7(9) . .
C71 C72 C73 C74 179.0(6) . .
C77 C72 C73 C85 173.7(6) . 2_576
C71 C72 C73 C85 -5.6(9) . 2_576
C72 C73 C74 C75 -0.4(10) . .
C85 C73 C74 C75 -176.0(6) 2_576 .
C73 C74 C75 C76 1.7(11) . .
C74 C75 C76 C77 -0.9(11) . .
C73 C72 C77 C76 2.6(10) . .
C71 C72 C77 C76 -178.1(6) . .
C75 C76 C77 C72 -1.2(11) . .
Co1 O7 C78 O8 -39.2(11) . .
Co1 O7 C78 C79 142.6(6) . .
Co2 O8 C78 O7 -3.2(8) . .
Co2 O8 C78 C79 175.1(4) . .
O7 C78 C79 C84 171.1(6) . .
O8 C78 C79 C84 -7.3(8) . .
O7 C78 C79 C80 -7.3(8) . .
O8 C78 C79 C80 174.4(5) . .
C84 C79 C80 C81 -3.5(10) . .
C78 C79 C80 C81 175.0(6) . .
C79 C80 C81 C82 -1.4(11) . .
C85 O9 C82 C83 -7.1(9) . .
C85 O9 C82 C81 173.8(6) . .
C80 C81 C82 O9 -175.3(6) . .
C80 C81 C82 C83 5.5(10) . .
O9 C82 C83 C84 176.2(6) . .
C81 C82 C83 C84 -4.8(10) . .
C80 C79 C84 C83 4.2(9) . .
C78 C79 C84 C83 -174.2(5) . .
C82 C83 C84 C79 -0.1(10) . .
C82 O9 C85 C73 -168.7(5) . 2_576
Co1 O2 C86 O1 -69.4(8) . .
Co1 O2 C86 C87 111.4(6) . .
Co2 O1 C86 O2 14.7(7) . .
Co2 O1 C86 C87 -166.0(4) . .
O2 C86 C87 C88 -22.2(8) . .
O1 C86 C87 C88 158.6(5) . .
O2 C86 C87 C92 158.1(6) . .
O1 C86 C87 C92 -21.1(8) . .
C92 C87 C88 C89 5.6(9) . .
C86 C87 C88 C89 -174.1(5) . .
C87 C88 C89 C90 -1.9(10) . .
C88 C89 C90 C91 -4.0(10) . .
C88 C89 C90 O3 180.0(6) . .
C93' O3 C90 C89 20(3) . .
C93 O3 C90 C89 -168.8(9) . .
C93' O3 C90 C91 -156(2) . .
C93 O3 C90 C91 15.3(13) . .
C89 C90 C91 C92 5.9(11) . .
O3 C90 C91 C92 -178.3(6) . .
C88 C87 C92 C91 -3.6(9) . .
C86 C87 C92 C91 176.2(6) . .
C90 C91 C92 C87 -2.0(11) . .
C93' O3 C93 C94 -9.0(13) . .
C90 O3 C93 C94 175.3(6) . .
C93 O3 C93' C94 9.9(15) . .
C90 O3 C93' C94 -177.2(13) . .
O3 C93' C94 C99 107.5(16) . .
O3 C93' C94 C95 -113.2(16) . .
O3 C93' C94 C93 -8.0(12) . .
O3 C93 C94 C99 -88.9(11) . .
O3 C93 C94 C95 112.9(10) . .
O3 C93 C94 C93' 7.4(11) . .
C99 C94 C95 C96 -2.3(13) . .
C93' C94 C95 C96 -139.0(11) . .
C93 C94 C95 C96 156.8(8) . .
C94 C95 C96 C97 -5.8(14) . .
C95 C96 C97 C98 8.1(13) . .
C96 C97 C98 C99 -2.5(13) . .
C95 C94 C99 C98 7.8(11) . .
C93' C94 C99 C98 146.2(10) . .
C93 C94 C99 C98 -149.9(8) . .
C95 C94 C99 C100 -178.6(7) . .
C93' C94 C99 C100 -40.2(13) . .
C93 C94 C99 C100 23.7(12) . .
C97 C98 C99 C94 -5.8(12) . .
C97 C98 C99 C100 -179.5(7) . .
C94 C99 C100 O6 68.2(8) . 2_466
C98 C99 C100 O6 -118.3(7) . 2_466
Co1 O5 C101 O4 -3.5(5) . .
Co1 O5 C101 C102 172.8(4) . .
Co1 O4 C101 O5 3.5(5) . .
Co1 O4 C101 C102 -172.8(4) . .
O2 Co1 C101 O5 9.0(4) . .
O10 Co1 C101 O5 -176.7(3) . .
O7 Co1 C101 O5 -85.2(3) . .
O4 Co1 C101 O5 -176.5(5) . .
N4 Co1 C101 O5 96.6(3) . .
O2 Co1 C101 O4 -174.5(3) . .
O10 Co1 C101 O4 -0.2(4) . .
O7 Co1 C101 O4 91.3(3) . .
O5 Co1 C101 O4 176.5(5) . .
N4 Co1 C101 O4 -86.9(3) . .
O2 Co1 C101 C102 -81(4) . .
O10 Co1 C101 C102 93(4) . .
O7 Co1 C101 C102 -175(4) . .
O4 Co1 C101 C102 94(4) . .
O5 Co1 C101 C102 -90(4) . .
N4 Co1 C101 C102 7(4) . .
O5 C101 C102 C103 -168.2(5) . .
O4 C101 C102 C103 8.2(8) . .
Co1 C101 C102 C103 -82(4) . .
O5 C101 C102 C107 6.4(8) . .
O4 C101 C102 C107 -177.2(5) . .
Co1 C101 C102 C107 93(4) . .
C107 C102 C103 C104 -3.4(9) . .
C101 C102 C103 C104 171.3(5) . .
C102 C103 C104 C105 1.4(9) . .
C100 O6 C105 C104 16.2(9) 2_466 .
C100 O6 C105 C106 -162.9(5) 2_466 .
C103 C104 C105 O6 -177.8(6) . .
C103 C104 C105 C106 1.2(9) . .
O6 C105 C106 C107 177.2(5) . .
C104 C105 C106 C107 -2.0(9) . .
C105 C106 C107 C102 0.0(9) . .
C103 C102 C107 C106 2.7(8) . .
C101 C102 C107 C106 -172.0(5) . .
C112 N4 C108 C109 -0.6(8) . .
Co1 N4 C108 C109 173.8(4) . .
N4 C108 C109 C110 0.0(9) . .
C108 C109 C110 C111 0.8(8) . .
C108 C109 C110 C113 -179.2(5) . .
C109 C110 C111 C112 -1.1(8) . .
C113 C110 C111 C112 178.9(5) . .
C108 N4 C112 C111 0.3(8) . .
Co1 N4 C112 C111 -173.5(4) . .
C110 C111 C112 N4 0.6(8) . .
C109 C110 C113 C114 -59.6(7) . .
C111 C110 C113 C114 120.4(6) . .
C110 C113 C114 C6 -65.7(7) . 1_356
C115 N5 C117 O25 4(5) . .
C116 N5 C117 O25 -172(3) . .
